data_4064330
loop_
_publ_author_name
'Pan, Cheng-Ling'
'Chen, Wan'
'Song, Jiangfeng'

_publ_section_title
;
 Lanthanide(II)&#x2212;Alkali Sandwich Complexes with Cation&#x2212;Arene
 \p Interactions: Synthesis, Structure, and Solvent-Mediated Redox
 Transformations
;
_journal_issue 8
_journal_name_full Organometallics
_journal_page_first 2252
_journal_paper_doi 10.1021/om200044j
_journal_volume 30
_journal_year 2011
_chemical_formula_moiety 'C96 H136 K N4 O6 Si2 Sm'
_chemical_formula_sum 'C96 H136 K N4 O6 Si2 Sm'
_chemical_formula_weight 1687.72
_chemical_melting_point ?
_chemical_name_systematic
; 
 ? 
;
_space_group_IT_number 86
_symmetry_cell_setting tetragonal
_symmetry_space_group_name_Hall '-P 4bc'
_symmetry_space_group_name_H-M 'P 42/n :2'
_atom_sites_solution_hydrogens geom
_atom_sites_solution_primary direct
_atom_sites_solution_secondary difmap
_audit_creation_method SHELXL-97
_cell_angle_alpha 90.00
_cell_angle_beta 90.00
_cell_angle_gamma 90.00
_cell_formula_units_Z 8
_cell_length_a 27.8688(4)
_cell_length_b 27.8688(4)
_cell_length_c 23.5200(7)
_cell_measurement_temperature 173(2)
_cell_measurement_theta_max 25.90
_cell_measurement_theta_min 1.03
_cell_volume 18267.3(7)
_computing_cell_refinement 'Bruker SMART'
_computing_data_collection 'Bruker SMART'
_computing_data_reduction 'Bruker SAINT software (Bruker, 1999)'
_computing_molecular_graphics 'SHELXTL-PLUS (Sheldrick, 1990)'
_computing_publication_material SHELXL-97
_computing_structure_refinement 'SHELXL-97 (Sheldrick, 1997)'
_computing_structure_solution 'SHELXS-97 (Sheldrick, 1990)'
_diffrn_ambient_temperature 273(2)
_diffrn_measured_fraction_theta_full 1.000
_diffrn_measured_fraction_theta_max 1.000
_diffrn_measurement_device_type 'Bruker SMART APEX CCD'
_diffrn_measurement_method '\w scan'
_diffrn_radiation_monochromator graphite
_diffrn_radiation_source 'fine-focus sealed tube'
_diffrn_radiation_type MoK\a
_diffrn_radiation_wavelength 0.71073
_diffrn_reflns_av_R_equivalents 0.0734
_diffrn_reflns_av_sigmaI/netI 0.0539
_diffrn_reflns_limit_h_max 34
_diffrn_reflns_limit_h_min -33
_diffrn_reflns_limit_k_max 34
_diffrn_reflns_limit_k_min -28
_diffrn_reflns_limit_l_max 28
_diffrn_reflns_limit_l_min -25
_diffrn_reflns_number 100166
_diffrn_reflns_theta_full 25.90
_diffrn_reflns_theta_max 25.90
_diffrn_reflns_theta_min 1.03
_diffrn_standards_decay_% none
_diffrn_standards_interval_count none
_diffrn_standards_interval_time none
_diffrn_standards_number none
_exptl_absorpt_coefficient_mu 0.768
_exptl_absorpt_correction_T_max 0.8678
_exptl_absorpt_correction_T_min 0.7968
_exptl_crystal_colour Yellow
_exptl_crystal_density_diffrn 1.227
_exptl_crystal_density_method 'not measured'
_exptl_crystal_description Block
_exptl_crystal_F_000 7176
_exptl_crystal_size_max 0.31
_exptl_crystal_size_mid 0.26
_exptl_crystal_size_min 0.19
_refine_diff_density_max 2.788
_refine_diff_density_min -1.042
_refine_diff_density_rms 0.114
_refine_ls_extinction_method none
_refine_ls_goodness_of_fit_ref 1.026
_refine_ls_hydrogen_treatment mixed
_refine_ls_matrix_type full
_refine_ls_number_parameters 987
_refine_ls_number_reflns 17761
_refine_ls_number_restraints 0
_refine_ls_restrained_S_all 1.026
_refine_ls_R_factor_all 0.0978
_refine_ls_R_factor_gt 0.0506
_refine_ls_shift/su_max 0.005
_refine_ls_shift/su_mean 0.000
_refine_ls_structure_factor_coef Fsqd
_refine_ls_weighting_details 'calc w=1/[\s^2^(Fo^2^)+(0.0834P)^2^+29.0951P] where P=(Fo^2^+2Fc^2^)/3'
_refine_ls_weighting_scheme calc
_refine_ls_wR_factor_gt 0.1389
_refine_ls_wR_factor_ref 0.1735
_reflns_number_gt 10648
_reflns_number_total 17761
_reflns_threshold_expression >2sigma(I)
_cod_data_source_file om200044j_si_007.cif
_cod_data_source_block 1
_cod_depositor_comments
;
The following automatic conversions were performed:

'_chemical_melting_point' value 'not measured' was changed to '?' -
the value is undefined or not given.

'_symmetry_cell_setting' value
'Tetragonal' changed to 'tetragonal' according to
/home/saulius/struct/CIF-dictionaries/cif_core.dic dictionary named
'cif_core.dic' version 2.4.1 from 2010-06-29.

Automatic conversion script
Id: cif_fix_values 1715 2011-07-08 13:25:40Z adriana 
;
_cod_original_sg_symbol_H-M P4(2)/n
_cod_database_code 4064330

loop_
_symmetry_equiv_pos_as_xyz
'x, y, z'
'-x+1/2, -y+1/2, z'
'-y, x+1/2, z+1/2'
'y+1/2, -x, z+1/2'
'-x, -y, -z'
'x-1/2, y-1/2, -z'
'y, -x-1/2, -z-1/2'
'-y-1/2, x, -z-1/2'

loop_
_atom_site_label
_atom_site_type_symbol
_atom_site_fract_x
_atom_site_fract_y
_atom_site_fract_z
_atom_site_U_iso_or_equiv
_atom_site_adp_type
_atom_site_occupancy
_atom_site_symmetry_multiplicity
_atom_site_calc_flag
_atom_site_refinement_flags
Sm1 Sm 0.2500 0.2500 0.044224(13) 0.02388(10) Uani 1 2 d S
Sm1' Sm 0.2500 0.7500 0.002311(13) 0.02502(11) Uani 1 2 d S
Si1 Si 0.31643(5) 0.17295(5) -0.00196(5) 0.0262(3) Uani 1 1 d .
Si1' Si 0.32789(5) 0.81452(5) -0.04525(5) 0.0260(3) Uani 1 1 d .
N1 N 0.25505(14) 0.17554(14) 0.00166(16) 0.0289(9) Uani 1 1 d .
N2 N 0.17013(13) 0.27622(13) 0.03613(15) 0.0248(8) Uani 1 1 d .
K1 K 0.48475(5) 0.00808(5) -0.27115(6) 0.0522(3) Uani 1 1 d .
N1' N 0.32189(13) 0.75303(14) -0.04448(15) 0.0272(9) Uani 1 1 d .
N2' N 0.28066(14) 0.82914(14) -0.00263(15) 0.0269(9) Uani 1 1 d .
C1 C 0.22210(17) 0.13699(17) -0.0022(2) 0.0298(11) Uani 1 1 d .
C2 C 0.20884(17) 0.11674(18) -0.0553(2) 0.0354(12) Uani 1 1 d .
C3 C 0.17809(19) 0.07706(19) -0.0567(3) 0.0430(13) Uani 1 1 d .
H3A H 0.1700 0.0634 -0.0925 0.052 Uiso 1 1 calc R
C4 C 0.1595(2) 0.05739(19) -0.0086(3) 0.0471(15) Uani 1 1 d .
H4A H 0.1389 0.0302 -0.0107 0.056 Uiso 1 1 calc R
C5 C 0.17089(19) 0.07748(19) 0.0434(3) 0.0432(14) Uani 1 1 d .
H5A H 0.1577 0.0639 0.0770 0.052 Uiso 1 1 calc R
C6 C 0.20136(18) 0.11736(18) 0.0480(2) 0.0354(12) Uani 1 1 d .
C7 C 0.22685(19) 0.1371(2) -0.1107(2) 0.0445(14) Uani 1 1 d .
H7A H 0.2473 0.1655 -0.1014 0.053 Uiso 1 1 calc R
C8 C 0.1857(2) 0.1547(2) -0.1482(3) 0.0555(16) Uani 1 1 d .
H8A H 0.1661 0.1777 -0.1268 0.083 Uiso 1 1 calc R
H8B H 0.1658 0.1274 -0.1596 0.083 Uiso 1 1 calc R
H8C H 0.1988 0.1704 -0.1821 0.083 Uiso 1 1 calc R
C9 C 0.2580(2) 0.1016(2) -0.1439(3) 0.067(2) Uani 1 1 d .
H9A H 0.2845 0.0907 -0.1198 0.101 Uiso 1 1 calc R
H9B H 0.2708 0.1173 -0.1779 0.101 Uiso 1 1 calc R
H9C H 0.2385 0.0739 -0.1552 0.101 Uiso 1 1 calc R
C10 C 0.2104(2) 0.13689(19) 0.1066(2) 0.0436(14) Uani 1 1 d .
H10A H 0.2303 0.1666 0.1022 0.052 Uiso 1 1 calc R
C11 C 0.2389(2) 0.1021(2) 0.1440(3) 0.0555(16) Uani 1 1 d .
H11A H 0.2689 0.0934 0.1247 0.083 Uiso 1 1 calc R
H11B H 0.2198 0.0731 0.1507 0.083 Uiso 1 1 calc R
H11C H 0.2463 0.1175 0.1804 0.083 Uiso 1 1 calc R
C12 C 0.1636(2) 0.1516(2) 0.1362(3) 0.0570(17) Uani 1 1 d .
H12A H 0.1459 0.1741 0.1119 0.086 Uiso 1 1 calc R
H12B H 0.1710 0.1670 0.1726 0.086 Uiso 1 1 calc R
H12C H 0.1439 0.1230 0.1429 0.086 Uiso 1 1 calc R
C13 C 0.12674(16) 0.26468(16) 0.06291(19) 0.0270(10) Uani 1 1 d .
C14 C 0.08993(17) 0.23816(17) 0.0359(2) 0.0306(11) Uani 1 1 d .
C15 C 0.04843(18) 0.2271(2) 0.0659(2) 0.0413(13) Uani 1 1 d .
H15A H 0.0237 0.2097 0.0472 0.050 Uiso 1 1 calc R
C16 C 0.0418(2) 0.2404(2) 0.1214(2) 0.0507(15) Uani 1 1 d .
H16A H 0.0131 0.2323 0.1410 0.061 Uiso 1 1 calc R
C17 C 0.07768(19) 0.2657(2) 0.1480(2) 0.0452(14) Uani 1 1 d .
H17A H 0.0737 0.2745 0.1868 0.054 Uiso 1 1 calc R
C18 C 0.11928(18) 0.27875(19) 0.1203(2) 0.0348(12) Uani 1 1 d .
C19 C 0.09453(18) 0.22098(18) -0.0247(2) 0.0352(12) Uani 1 1 d .
H19A H 0.1279 0.2281 -0.0379 0.042 Uiso 1 1 calc R
C20 C 0.0593(2) 0.2478(2) -0.0641(2) 0.0474(14) Uani 1 1 d .
H20A H 0.0646 0.2825 -0.0608 0.071 Uiso 1 1 calc R
H20B H 0.0262 0.2402 -0.0531 0.071 Uiso 1 1 calc R
H20C H 0.0647 0.2378 -0.1036 0.071 Uiso 1 1 calc R
C21 C 0.0863(2) 0.1670(2) -0.0297(3) 0.0509(15) Uani 1 1 d .
H21A H 0.1089 0.1500 -0.0049 0.076 Uiso 1 1 calc R
H21B H 0.0914 0.1569 -0.0692 0.076 Uiso 1 1 calc R
H21C H 0.0534 0.1593 -0.0183 0.076 Uiso 1 1 calc R
C22 C 0.15775(18) 0.3069(2) 0.1514(2) 0.0405(13) Uani 1 1 d .
H22A H 0.1769 0.3245 0.1221 0.049 Uiso 1 1 calc R
C23 C 0.1385(2) 0.3443(2) 0.1932(3) 0.0610(18) Uani 1 1 d .
H23A H 0.1162 0.3658 0.1734 0.092 Uiso 1 1 calc R
H23B H 0.1652 0.3629 0.2087 0.092 Uiso 1 1 calc R
H23C H 0.1216 0.3280 0.2243 0.092 Uiso 1 1 calc R
C24 C 0.1918(2) 0.2736(2) 0.1825(3) 0.0581(17) Uani 1 1 d .
H24A H 0.2040 0.2493 0.1561 0.087 Uiso 1 1 calc R
H24B H 0.1748 0.2579 0.2138 0.087 Uiso 1 1 calc R
H24C H 0.2188 0.2922 0.1978 0.087 Uiso 1 1 calc R
C25 C 0.34466(18) 0.11656(18) 0.0270(2) 0.0327(11) Uani 1 1 d .
C26 C 0.3211(2) 0.0723(2) 0.0294(3) 0.0509(15) Uani 1 1 d .
H26A H 0.2890 0.0702 0.0163 0.061 Uiso 1 1 calc R
C27 C 0.3432(3) 0.0315(2) 0.0504(3) 0.069(2) Uani 1 1 d .
H27A H 0.3262 0.0020 0.0516 0.082 Uiso 1 1 calc R
C28 C 0.3900(3) 0.0337(2) 0.0695(3) 0.0639(19) Uani 1 1 d .
H28A H 0.4052 0.0059 0.0844 0.077 Uiso 1 1 calc R
C29 C 0.4145(2) 0.0767(2) 0.0668(3) 0.0610(18) Uani 1 1 d .
H29A H 0.4469 0.0784 0.0791 0.073 Uiso 1 1 calc R
C30 C 0.3917(2) 0.1173(2) 0.0462(2) 0.0449(14) Uani 1 1 d .
H30A H 0.4090 0.1468 0.0452 0.054 Uiso 1 1 calc R
C31 C 0.34056(17) 0.17628(17) -0.07708(19) 0.0305(11) Uani 1 1 d .
C32 C 0.32548(18) 0.21294(19) -0.1137(2) 0.0353(12) Uani 1 1 d .
H32A H 0.3037 0.2364 -0.0998 0.042 Uiso 1 1 calc R
C33 C 0.3414(2) 0.2163(2) -0.1697(2) 0.0490(15) Uani 1 1 d .
H33A H 0.3304 0.2415 -0.1934 0.059 Uiso 1 1 calc R
C34 C 0.3731(2) 0.1826(2) -0.1903(2) 0.0544(16) Uani 1 1 d .
H34A H 0.3841 0.1846 -0.2285 0.065 Uiso 1 1 calc R
C35 C 0.3889(2) 0.1464(2) -0.1556(2) 0.0507(15) Uani 1 1 d .
H35A H 0.4113 0.1235 -0.1696 0.061 Uiso 1 1 calc R
C36 C 0.37234(18) 0.1430(2) -0.1001(2) 0.0398(13) Uani 1 1 d .
H36A H 0.3830 0.1171 -0.0771 0.048 Uiso 1 1 calc R
C1' C 0.36015(17) 0.71963(17) -0.0469(2) 0.0306(11) Uani 1 1 d .
C2' C 0.37832(17) 0.70223(17) -0.0992(2) 0.0330(11) Uani 1 1 d .
C3' C 0.41791(18) 0.67162(19) -0.0991(2) 0.0414(13) Uani 1 1 d .
H3'A H 0.4303 0.6606 -0.1343 0.050 Uiso 1 1 calc R
C4' C 0.4395(2) 0.6569(2) -0.0495(3) 0.0487(15) Uani 1 1 d .
H4'A H 0.4668 0.6364 -0.0505 0.058 Uiso 1 1 calc R
C5' C 0.42111(19) 0.6723(2) 0.0014(2) 0.0448(14) Uani 1 1 d .
H5'A H 0.4355 0.6618 0.0358 0.054 Uiso 1 1 calc R
C6' C 0.38177(19) 0.70303(19) 0.0038(2) 0.0367(13) Uani 1 1 d .
C7' C 0.3562(2) 0.71628(19) -0.1551(2) 0.0390(13) Uani 1 1 d .
H7'A H 0.3268 0.7356 -0.1465 0.047 Uiso 1 1 calc R
C8' C 0.3902(2) 0.7482(2) -0.1905(3) 0.0566(16) Uani 1 1 d .
H8'A H 0.4000 0.7761 -0.1679 0.085 Uiso 1 1 calc R
H8'B H 0.3736 0.7592 -0.2249 0.085 Uiso 1 1 calc R
H8'C H 0.4187 0.7297 -0.2013 0.085 Uiso 1 1 calc R
C9' C 0.3405(2) 0.6726(2) -0.1901(2) 0.0479(14) Uani 1 1 d .
H9'A H 0.3185 0.6529 -0.1675 0.072 Uiso 1 1 calc R
H9'B H 0.3688 0.6536 -0.2004 0.072 Uiso 1 1 calc R
H9'C H 0.3242 0.6835 -0.2247 0.072 Uiso 1 1 calc R
C10' C 0.36384(19) 0.7169(2) 0.0624(2) 0.0431(14) Uani 1 1 d .
H10B H 0.3362 0.7394 0.0572 0.052 Uiso 1 1 calc R
C11' C 0.3457(2) 0.6734(2) 0.0945(3) 0.0615(18) Uani 1 1 d .
H11D H 0.3212 0.6570 0.0717 0.092 Uiso 1 1 calc R
H11E H 0.3316 0.6836 0.1307 0.092 Uiso 1 1 calc R
H11F H 0.3724 0.6514 0.1017 0.092 Uiso 1 1 calc R
C12' C 0.4024(2) 0.7435(2) 0.0973(2) 0.0519(15) Uani 1 1 d .
H12D H 0.3894 0.7519 0.1347 0.078 Uiso 1 1 calc R
H12E H 0.4119 0.7729 0.0773 0.078 Uiso 1 1 calc R
H12F H 0.4305 0.7227 0.1021 0.078 Uiso 1 1 calc R
C13' C 0.26869(16) 0.87239(17) 0.0256(2) 0.0299(11) Uani 1 1 d .
C14' C 0.28163(18) 0.87835(17) 0.0833(2) 0.0331(11) Uani 1 1 d .
C15' C 0.2662(2) 0.9183(2) 0.1131(2) 0.0475(14) Uani 1 1 d .
H15B H 0.2744 0.9213 0.1522 0.057 Uiso 1 1 calc R
C16' C 0.2394(2) 0.9539(2) 0.0876(3) 0.0543(16) Uani 1 1 d .
H16B H 0.2286 0.9808 0.1088 0.065 Uiso 1 1 calc R
C17' C 0.2285(2) 0.94967(19) 0.0312(2) 0.0452(14) Uani 1 1 d .
H17B H 0.2114 0.9748 0.0130 0.054 Uiso 1 1 calc R
C18' C 0.24187(18) 0.90922(18) -0.0006(2) 0.0313(12) Uani 1 1 d .
C19' C 0.31172(18) 0.84098(18) 0.1133(2) 0.0365(12) Uani 1 1 d .
H19B H 0.3297 0.8228 0.0835 0.044 Uiso 1 1 calc R
C20' C 0.2799(2) 0.8050(2) 0.1448(2) 0.0485(15) Uani 1 1 d .
H20D H 0.2562 0.7916 0.1183 0.073 Uiso 1 1 calc R
H20E H 0.2632 0.8214 0.1760 0.073 Uiso 1 1 calc R
H20F H 0.2998 0.7791 0.1602 0.073 Uiso 1 1 calc R
C21' C 0.3487(2) 0.8618(2) 0.1547(2) 0.0468(14) Uani 1 1 d .
H21D H 0.3689 0.8850 0.1347 0.070 Uiso 1 1 calc R
H21E H 0.3687 0.8358 0.1697 0.070 Uiso 1 1 calc R
H21F H 0.3320 0.8777 0.1861 0.070 Uiso 1 1 calc R
C22' C 0.22753(19) 0.90718(19) -0.0625(2) 0.0395(13) Uani 1 1 d .
H22B H 0.2344 0.8741 -0.0769 0.047 Uiso 1 1 calc R
C23' C 0.1738(2) 0.9171(2) -0.0703(3) 0.0526(16) Uani 1 1 d .
H23D H 0.1552 0.8937 -0.0483 0.079 Uiso 1 1 calc R
H23E H 0.1654 0.9143 -0.1106 0.079 Uiso 1 1 calc R
H23F H 0.1664 0.9495 -0.0569 0.079 Uiso 1 1 calc R
C24' C 0.2570(2) 0.9427(2) -0.0974(3) 0.0608(17) Uani 1 1 d .
H24D H 0.2913 0.9359 -0.0922 0.091 Uiso 1 1 calc R
H24E H 0.2501 0.9754 -0.0847 0.091 Uiso 1 1 calc R
H24F H 0.2487 0.9395 -0.1377 0.091 Uiso 1 1 calc R
C25' C 0.32354(17) 0.83806(17) -0.1207(2) 0.0307(11) Uani 1 1 d .
C26' C 0.35675(19) 0.87018(18) -0.1437(2) 0.0374(12) Uani 1 1 d .
H26B H 0.3817 0.8822 -0.1201 0.045 Uiso 1 1 calc R
C27' C 0.3544(2) 0.8851(2) -0.2002(2) 0.0488(15) Uani 1 1 d .
H27B H 0.3778 0.9066 -0.2148 0.059 Uiso 1 1 calc R
C28' C 0.3184(2) 0.8686(2) -0.2349(3) 0.0562(17) Uani 1 1 d .
H28B H 0.3165 0.8789 -0.2734 0.067 Uiso 1 1 calc R
C29' C 0.2849(2) 0.8370(2) -0.2135(2) 0.0496(15) Uani 1 1 d .
H29B H 0.2599 0.8253 -0.2372 0.060 Uiso 1 1 calc R
C30' C 0.28763(19) 0.8222(2) -0.1570(2) 0.0406(13) Uani 1 1 d .
H30B H 0.2642 0.8005 -0.1428 0.049 Uiso 1 1 calc R
C31' C 0.38869(17) 0.83647(17) -0.0206(2) 0.0297(11) Uani 1 1 d .
C32' C 0.39299(18) 0.87814(18) 0.0126(2) 0.0354(12) Uani 1 1 d .
H32B H 0.3648 0.8950 0.0235 0.043 Uiso 1 1 calc R
C33' C 0.43767(19) 0.8952(2) 0.0299(3) 0.0470(14) Uani 1 1 d .
H33B H 0.4398 0.9233 0.0525 0.056 Uiso 1 1 calc R
C34' C 0.4785(2) 0.8714(2) 0.0140(3) 0.0499(15) Uani 1 1 d .
H34B H 0.5090 0.8827 0.0263 0.060 Uiso 1 1 calc R
C35' C 0.47569(18) 0.8311(2) -0.0195(3) 0.0447(14) Uani 1 1 d .
H35B H 0.5041 0.8150 -0.0310 0.054 Uiso 1 1 calc R
C36' C 0.43109(18) 0.81405(19) -0.0365(2) 0.0395(13) Uani 1 1 d .
H36B H 0.4296 0.7862 -0.0598 0.047 Uiso 1 1 calc R
C37 C 0.4763(4) 0.0126(6) -0.1152(4) 0.176(7) Uani 1 1 d .
C38 C 0.4507(4) -0.0016(5) -0.0704(4) 0.129(4) Uani 1 1 d .
H38A H 0.4570 0.0201 -0.0379 0.155 Uiso 1 1 calc R
H38B H 0.4607 -0.0344 -0.0592 0.155 Uiso 1 1 calc R
C39 C 0.4002(3) -0.0013(3) -0.0836(3) 0.085(2) Uani 1 1 d .
H39A H 0.3834 0.0243 -0.0623 0.101 Uiso 1 1 calc R
H39B H 0.3853 -0.0326 -0.0742 0.101 Uiso 1 1 calc R
C40 C 0.3986(3) 0.0079(2) -0.1459(3) 0.0617(18) Uani 1 1 d .
H40A H 0.3832 -0.0193 -0.1659 0.074 Uiso 1 1 calc R
H40B H 0.3801 0.0374 -0.1541 0.074 Uiso 1 1 calc R
C41 C 0.4996(4) 0.1426(3) -0.2866(4) 0.126(4) Uani 1 1 d .
H41A H 0.4662 0.1495 -0.2987 0.152 Uiso 1 1 calc R
H41B H 0.5190 0.1350 -0.3207 0.152 Uiso 1 1 calc R
C42 C 0.5205(6) 0.1848(4) -0.2552(5) 0.177(7) Uani 1 1 d .
H42A H 0.5543 0.1899 -0.2666 0.212 Uiso 1 1 calc R
H42B H 0.5021 0.2143 -0.2636 0.212 Uiso 1 1 calc R
C43 C 0.5177(3) 0.1735(3) -0.1967(5) 0.107(3) Uani 1 1 d .
H43A H 0.4876 0.1861 -0.1800 0.129 Uiso 1 1 calc R
H43B H 0.5453 0.1871 -0.1757 0.129 Uiso 1 1 calc R
C44 C 0.5186(3) 0.1208(3) -0.1948(4) 0.108(3) Uani 1 1 d .
H44A H 0.5517 0.1091 -0.1889 0.129 Uiso 1 1 calc R
H44B H 0.4983 0.1089 -0.1632 0.129 Uiso 1 1 calc R
C45 C 0.6029(5) -0.0473(4) -0.2673(6) 0.150(5) Uani 1 1 d .
H45A H 0.5938 -0.0549 -0.3070 0.181 Uiso 1 1 calc R
H45B H 0.5945 -0.0752 -0.2430 0.181 Uiso 1 1 calc R
C46 C 0.6522(5) -0.0376(4) -0.2637(10) 0.222(11) Uani 1 1 d .
H46A H 0.6690 -0.0657 -0.2473 0.266 Uiso 1 1 calc R
H46B H 0.6652 -0.0319 -0.3023 0.266 Uiso 1 1 calc R
C47 C 0.6602(3) 0.0006(5) -0.2315(6) 0.133(4) Uani 1 1 d .
H47A H 0.6849 0.0217 -0.2487 0.159 Uiso 1 1 calc R
H47B H 0.6709 -0.0089 -0.1930 0.159 Uiso 1 1 calc R
C48 C 0.6121(3) 0.0257(3) -0.2291(4) 0.099(3) Uani 1 1 d .
H48A H 0.6045 0.0353 -0.1895 0.119 Uiso 1 1 calc R
H48B H 0.6124 0.0548 -0.2532 0.119 Uiso 1 1 calc R
C49 C 0.4886(7) 0.0486(3) -0.4104(5) 0.191(9) Uani 1 1 d .
H49A H 0.4761 0.0657 -0.3765 0.229 Uiso 1 1 calc R
H49B H 0.4935 0.0721 -0.4415 0.229 Uiso 1 1 calc R
C50 C 0.4537(3) 0.0072(4) -0.4293(4) 0.122(4) Uani 1 1 d .
H50A H 0.4254 0.0071 -0.4037 0.146 Uiso 1 1 calc R
H50B H 0.4421 0.0140 -0.4682 0.146 Uiso 1 1 calc R
C51 C 0.4752(3) -0.0387(3) -0.4284(4) 0.082(2) Uiso 1 1 d .
H51A H 0.4566 -0.0601 -0.4030 0.098 Uiso 1 1 calc R
H51B H 0.4743 -0.0526 -0.4672 0.098 Uiso 1 1 calc R
C52 C 0.5225(3) -0.0365(3) -0.4098(3) 0.080(2) Uani 1 1 d .
H52A H 0.5435 -0.0502 -0.4396 0.096 Uiso 1 1 calc R
H52B H 0.5259 -0.0568 -0.3755 0.096 Uiso 1 1 calc R
C53 C 0.3719(3) 0.0613(3) -0.2931(4) 0.089(3) Uani 1 1 d .
H53A H 0.3739 0.0791 -0.3294 0.106 Uiso 1 1 calc R
H53B H 0.3885 0.0800 -0.2633 0.106 Uiso 1 1 calc R
C54 C 0.3201(3) 0.0529(4) -0.2769(3) 0.107(4) Uani 1 1 d .
H54A H 0.2986 0.0747 -0.2982 0.128 Uiso 1 1 calc R
H54B H 0.3152 0.0579 -0.2357 0.128 Uiso 1 1 calc R
C55 C 0.3111(3) 0.0009(3) -0.2932(3) 0.083(2) Uani 1 1 d .
H55A H 0.3046 -0.0188 -0.2590 0.100 Uiso 1 1 calc R
H55B H 0.2835 -0.0017 -0.3195 0.100 Uiso 1 1 calc R
C56 C 0.3558(2) -0.0145(2) -0.3211(3) 0.0589(17) Uani 1 1 d .
H56A H 0.3627 -0.0485 -0.3125 0.071 Uiso 1 1 calc R
H56B H 0.3533 -0.0106 -0.3629 0.071 Uiso 1 1 calc R
C57 C 0.4723(4) -0.1278(4) -0.2956(5) 0.135(4) Uani 1 1 d .
H57A H 0.4923 -0.1250 -0.3302 0.162 Uiso 1 1 calc R
H57B H 0.4383 -0.1320 -0.3068 0.162 Uiso 1 1 calc R
C58 C 0.4899(5) -0.1702(3) -0.2564(4) 0.126(4) Uani 1 1 d .
H58A H 0.4693 -0.1988 -0.2614 0.151 Uiso 1 1 calc R
H58B H 0.5234 -0.1790 -0.2654 0.151 Uiso 1 1 calc R
C59 C 0.4862(4) -0.1523(4) -0.2006(6) 0.128(4) Uani 1 1 d .
H59A H 0.5126 -0.1653 -0.1769 0.154 Uiso 1 1 calc R
H59B H 0.4553 -0.1624 -0.1835 0.154 Uiso 1 1 calc R
C60 C 0.4889(4) -0.1016(4) -0.2023(4) 0.113(3) Uani 1 1 d .
H60A H 0.5214 -0.0906 -0.1915 0.136 Uiso 1 1 calc R
H60B H 0.4654 -0.0873 -0.1757 0.136 Uiso 1 1 calc R
O1 O 0.4460(2) 0.0131(2) -0.1638(2) 0.0970(19) Uani 1 1 d .
O2 O 0.50050(18) 0.10426(17) -0.2479(2) 0.0755(15) Uani 1 1 d .
O3 O 0.57884(17) -0.00649(17) -0.2487(2) 0.0730(14) Uani 1 1 d .
O4 O 0.5413(4) 0.0180(6) -0.3948(3) 0.246(7) Uani 1 1 d .
O5 O 0.39268(15) 0.01578(15) -0.29876(17) 0.0548(11) Uani 1 1 d .
O6 O 0.4781(2) -0.08803(19) -0.2600(3) 0.0890(17) Uani 1 1 d .

loop_
_atom_site_aniso_label
_atom_site_aniso_U_11
_atom_site_aniso_U_22
_atom_site_aniso_U_33
_atom_site_aniso_U_23
_atom_site_aniso_U_13
_atom_site_aniso_U_12
Sm1 0.02149(19) 0.0246(2) 0.02553(18) 0.000 0.000 0.00271(15)
Sm1' 0.0261(2) 0.0250(2) 0.02392(19) 0.000 0.000 -0.00176(16)
Si1 0.0229(7) 0.0271(7) 0.0287(7) -0.0007(5) 0.0005(5) 0.0027(6)
Si1' 0.0231(7) 0.0271(7) 0.0278(7) -0.0015(5) -0.0012(5) -0.0019(5)
N1 0.024(2) 0.028(2) 0.034(2) -0.0033(16) 0.0022(16) 0.0004(18)
N2 0.023(2) 0.026(2) 0.025(2) -0.0007(16) 0.0004(16) 0.0016(16)
K1 0.0492(8) 0.0500(8) 0.0574(8) 0.0045(6) -0.0047(6) -0.0062(6)
N1' 0.024(2) 0.028(2) 0.029(2) -0.0045(16) 0.0006(16) 0.0007(17)
N2' 0.026(2) 0.022(2) 0.033(2) -0.0008(16) -0.0024(16) 0.0000(17)
C1 0.025(3) 0.025(3) 0.039(3) -0.003(2) 0.001(2) 0.004(2)
C2 0.025(3) 0.032(3) 0.049(3) -0.009(2) 0.002(2) 0.003(2)
C3 0.037(3) 0.034(3) 0.058(4) -0.013(3) -0.005(3) 0.003(2)
C4 0.039(3) 0.026(3) 0.076(4) -0.006(3) -0.005(3) 0.001(2)
C5 0.036(3) 0.032(3) 0.062(4) 0.007(3) 0.002(3) 0.000(2)
C6 0.029(3) 0.027(3) 0.051(3) 0.003(2) 0.002(2) 0.000(2)
C7 0.037(3) 0.052(4) 0.044(3) -0.020(3) 0.001(2) -0.004(3)
C8 0.057(4) 0.064(4) 0.045(3) -0.009(3) -0.009(3) -0.007(3)
C9 0.046(4) 0.081(5) 0.075(5) -0.036(4) 0.010(3) -0.006(3)
C10 0.053(4) 0.036(3) 0.041(3) 0.003(2) 0.009(3) -0.006(3)
C11 0.054(4) 0.061(4) 0.051(4) 0.006(3) 0.000(3) 0.006(3)
C12 0.066(4) 0.054(4) 0.051(4) 0.005(3) 0.011(3) 0.017(3)
C13 0.024(2) 0.029(3) 0.028(2) 0.005(2) 0.001(2) 0.004(2)
C14 0.027(3) 0.031(3) 0.034(3) 0.000(2) -0.002(2) 0.003(2)
C15 0.030(3) 0.046(3) 0.047(3) 0.003(3) -0.001(2) -0.008(2)
C16 0.031(3) 0.071(4) 0.051(4) 0.007(3) 0.012(3) -0.007(3)
C17 0.041(3) 0.066(4) 0.029(3) -0.003(3) 0.008(2) 0.003(3)
C18 0.034(3) 0.042(3) 0.029(3) 0.003(2) -0.002(2) 0.005(2)
C19 0.025(3) 0.040(3) 0.040(3) -0.008(2) -0.002(2) -0.004(2)
C20 0.039(3) 0.064(4) 0.039(3) -0.001(3) -0.006(3) 0.001(3)
C21 0.039(3) 0.042(3) 0.072(4) -0.014(3) -0.003(3) -0.002(3)
C22 0.033(3) 0.059(4) 0.029(3) -0.006(2) -0.001(2) 0.003(3)
C23 0.053(4) 0.077(5) 0.053(4) -0.027(3) -0.003(3) 0.009(3)
C24 0.050(4) 0.066(4) 0.059(4) -0.006(3) -0.014(3) 0.010(3)
C25 0.036(3) 0.033(3) 0.029(3) 0.001(2) 0.006(2) 0.009(2)
C26 0.037(3) 0.034(3) 0.081(4) 0.014(3) 0.018(3) 0.008(3)
C27 0.062(5) 0.040(4) 0.104(6) 0.021(4) 0.034(4) 0.010(3)
C28 0.072(5) 0.057(4) 0.063(4) 0.023(3) 0.014(4) 0.037(4)
C29 0.056(4) 0.065(5) 0.062(4) -0.004(3) -0.015(3) 0.027(4)
C30 0.044(3) 0.040(3) 0.051(3) -0.003(3) -0.007(3) 0.017(3)
C31 0.024(3) 0.038(3) 0.029(3) -0.005(2) 0.001(2) 0.001(2)
C32 0.032(3) 0.043(3) 0.032(3) -0.003(2) 0.003(2) 0.002(2)
C33 0.050(4) 0.063(4) 0.034(3) 0.005(3) -0.001(3) -0.002(3)
C34 0.054(4) 0.080(5) 0.029(3) -0.008(3) 0.013(3) -0.005(3)
C35 0.039(3) 0.068(4) 0.046(3) -0.017(3) 0.014(3) -0.002(3)
C36 0.036(3) 0.047(3) 0.036(3) -0.007(2) 0.002(2) -0.001(2)
C1' 0.026(3) 0.027(3) 0.039(3) -0.006(2) 0.003(2) -0.003(2)
C2' 0.029(3) 0.027(3) 0.043(3) -0.004(2) 0.004(2) -0.003(2)
C3' 0.033(3) 0.040(3) 0.051(3) -0.012(3) 0.012(3) -0.002(2)
C4' 0.037(3) 0.041(3) 0.068(4) -0.012(3) -0.002(3) 0.003(3)
C5' 0.034(3) 0.043(3) 0.058(4) -0.007(3) -0.008(3) 0.005(3)
C6' 0.031(3) 0.033(3) 0.045(3) -0.008(2) -0.006(2) 0.001(2)
C7' 0.044(3) 0.038(3) 0.034(3) -0.003(2) 0.010(2) -0.001(2)
C8' 0.065(4) 0.048(4) 0.057(4) 0.004(3) 0.024(3) -0.003(3)
C9' 0.056(4) 0.053(4) 0.034(3) -0.011(3) 0.005(3) -0.002(3)
C10' 0.036(3) 0.052(4) 0.042(3) -0.006(3) -0.015(2) 0.010(3)
C11' 0.046(4) 0.083(5) 0.056(4) -0.004(4) -0.001(3) -0.012(3)
C12' 0.051(4) 0.055(4) 0.049(4) -0.002(3) -0.018(3) 0.002(3)
C13' 0.021(2) 0.032(3) 0.037(3) -0.004(2) 0.005(2) -0.006(2)
C14' 0.035(3) 0.027(3) 0.037(3) -0.004(2) 0.003(2) -0.002(2)
C15' 0.054(4) 0.048(4) 0.040(3) -0.018(3) -0.003(3) 0.002(3)
C16' 0.063(4) 0.039(3) 0.061(4) -0.021(3) -0.006(3) 0.015(3)
C17' 0.047(3) 0.032(3) 0.056(4) -0.008(3) -0.006(3) 0.007(3)
C18' 0.028(3) 0.027(3) 0.038(3) -0.002(2) -0.001(2) -0.001(2)
C19' 0.036(3) 0.040(3) 0.033(3) -0.005(2) -0.003(2) -0.004(2)
C20' 0.051(4) 0.050(4) 0.044(3) 0.002(3) -0.008(3) -0.011(3)
C21' 0.043(3) 0.063(4) 0.034(3) -0.005(3) -0.007(2) -0.008(3)
C22' 0.043(3) 0.030(3) 0.045(3) 0.000(2) -0.004(3) 0.007(2)
C23' 0.043(3) 0.051(4) 0.064(4) -0.013(3) -0.019(3) 0.014(3)
C24' 0.065(4) 0.055(4) 0.063(4) 0.016(3) 0.009(3) 0.003(3)
C25' 0.031(3) 0.031(3) 0.030(3) 0.001(2) 0.000(2) 0.001(2)
C26' 0.041(3) 0.036(3) 0.036(3) 0.002(2) 0.000(2) -0.003(2)
C27' 0.051(4) 0.048(4) 0.048(3) 0.009(3) 0.008(3) -0.010(3)
C28' 0.060(4) 0.069(4) 0.040(3) 0.014(3) 0.000(3) -0.008(3)
C29' 0.053(4) 0.063(4) 0.033(3) 0.002(3) -0.013(3) -0.009(3)
C30' 0.039(3) 0.048(3) 0.035(3) 0.003(2) 0.000(2) -0.007(3)
C31' 0.029(3) 0.029(3) 0.031(3) 0.005(2) -0.003(2) -0.004(2)
C32' 0.033(3) 0.029(3) 0.044(3) -0.003(2) 0.003(2) -0.001(2)
C33' 0.037(3) 0.041(3) 0.064(4) -0.020(3) -0.002(3) -0.009(3)
C34' 0.030(3) 0.050(4) 0.070(4) -0.008(3) -0.010(3) -0.009(3)
C35' 0.022(3) 0.047(3) 0.065(4) -0.005(3) 0.000(3) -0.002(2)
C36' 0.034(3) 0.034(3) 0.051(3) -0.006(2) 0.001(2) 0.000(2)
C37 0.091(8) 0.39(2) 0.051(6) 0.017(9) -0.017(5) 0.004(10)
C38 0.103(8) 0.223(13) 0.061(6) 0.028(7) -0.018(5) -0.013(8)
C39 0.098(7) 0.091(6) 0.064(5) 0.003(4) 0.002(4) -0.011(5)
C40 0.066(5) 0.051(4) 0.069(5) -0.002(3) -0.012(4) -0.007(3)
C41 0.224(13) 0.073(6) 0.082(6) -0.004(5) 0.027(7) -0.009(7)
C42 0.34(2) 0.071(7) 0.116(9) -0.038(6) 0.119(11) -0.087(9)
C43 0.084(6) 0.078(6) 0.160(10) -0.035(6) -0.042(6) 0.006(5)
C44 0.100(7) 0.077(6) 0.146(9) -0.037(6) -0.064(6) 0.019(5)
C45 0.153(12) 0.082(7) 0.217(13) -0.023(8) -0.058(10) 0.041(8)
C46 0.082(9) 0.082(8) 0.50(3) -0.003(13) 0.098(14) 0.013(7)
C47 0.052(6) 0.169(12) 0.177(11) -0.035(10) -0.025(6) 0.003(7)
C48 0.079(6) 0.081(6) 0.136(8) -0.032(6) 0.001(6) -0.001(5)
C49 0.44(3) 0.036(5) 0.098(8) 0.029(5) 0.146(12) 0.056(9)
C50 0.104(7) 0.190(12) 0.072(6) 0.052(7) 0.040(5) 0.072(8)
C52 0.073(5) 0.103(6) 0.065(5) 0.000(4) 0.015(4) 0.005(5)
C53 0.131(8) 0.049(5) 0.085(6) -0.012(4) -0.046(5) 0.016(5)
C54 0.097(7) 0.154(9) 0.069(5) -0.046(6) -0.029(5) 0.080(7)
C55 0.061(5) 0.112(7) 0.075(5) 0.010(5) 0.004(4) 0.007(5)
C56 0.058(4) 0.056(4) 0.063(4) -0.002(3) -0.005(3) -0.009(3)
C57 0.162(11) 0.113(9) 0.130(9) -0.029(8) 0.037(8) -0.013(8)
C58 0.198(13) 0.064(6) 0.115(8) 0.001(6) 0.062(8) 0.020(7)
C59 0.099(8) 0.093(8) 0.193(13) 0.041(8) 0.031(8) 0.032(6)
C60 0.101(7) 0.128(9) 0.110(8) 0.047(7) -0.016(6) 0.001(6)
O1 0.074(4) 0.169(6) 0.048(3) 0.013(3) -0.006(3) 0.002(4)
O2 0.074(3) 0.050(3) 0.103(4) -0.016(3) -0.030(3) 0.000(2)
O3 0.054(3) 0.053(3) 0.111(4) -0.003(3) -0.011(3) 0.001(2)
O4 0.214(11) 0.46(2) 0.066(5) -0.007(9) 0.012(6) -0.178(12)
O5 0.052(3) 0.055(3) 0.058(3) 0.000(2) -0.011(2) -0.003(2)
O6 0.103(4) 0.055(3) 0.108(4) 0.020(3) -0.023(3) -0.015(3)

loop_
_atom_type_symbol
_atom_type_description
_atom_type_scat_dispersion_real
_atom_type_scat_dispersion_imag
_atom_type_scat_source
C C 0.0033 0.0016 'International Tables Vol C Tables 4.2.6.8 and 6.1.1.4'
H H 0.0000 0.0000 'International Tables Vol C Tables 4.2.6.8 and 6.1.1.4'
N N 0.0061 0.0033 'International Tables Vol C Tables 4.2.6.8 and 6.1.1.4'
O O 0.0106 0.0060 'International Tables Vol C Tables 4.2.6.8 and 6.1.1.4'
Si Si 0.0817 0.0704 'International Tables Vol C Tables 4.2.6.8 and 6.1.1.4'
K K 0.2009 0.2494 'International Tables Vol C Tables 4.2.6.8 and 6.1.1.4'
Sm Sm -0.1638 3.4418 'International Tables Vol C Tables 4.2.6.8 and 6.1.1.4'

loop_
_geom_angle_atom_site_label_1
_geom_angle_atom_site_label_2
_geom_angle_atom_site_label_3
_geom_angle
_geom_angle_site_symmetry_1
_geom_angle_site_symmetry_3
N1 Sm1 N1 128.59(19) 2 .
N1 Sm1 N2 107.59(13) 2 2
N1 Sm1 N2 68.14(13) . 2
N1 Sm1 N2 68.14(13) 2 .
N1 Sm1 N2 107.59(13) . .
N2 Sm1 N2 170.71(17) 2 .
N1 Sm1 Si1 121.19(10) 2 .
N1 Sm1 Si1 34.09(10) . .
N2 Sm1 Si1 34.29(9) 2 .
N2 Sm1 Si1 140.20(9) . .
N1 Sm1 Si1 34.09(10) 2 2
N1 Sm1 Si1 121.19(10) . 2
N2 Sm1 Si1 140.20(9) 2 2
N2 Sm1 Si1 34.29(9) . 2
Si1 Sm1 Si1 138.08(5) . 2
N1' Sm1' N1' 122.48(18) 2_565 .
N1' Sm1' N2' 109.07(13) 2_565 .
N1' Sm1' N2' 68.03(13) . .
N1' Sm1' N2' 68.03(13) 2_565 2_565
N1' Sm1' N2' 109.07(13) . 2_565
N2' Sm1' N2' 174.37(17) . 2_565
N1' Sm1' Si1' 118.12(9) 2_565 .
N1' Sm1' Si1' 34.28(10) . .
N2' Sm1' Si1' 34.04(9) . .
N2' Sm1' Si1' 142.41(9) 2_565 .
N1' Sm1' Si1' 34.28(10) 2_565 2_565
N1' Sm1' Si1' 118.12(9) . 2_565
N2' Sm1' Si1' 142.41(9) . 2_565
N2' Sm1' Si1' 34.04(9) 2_565 2_565
Si1' Sm1' Si1' 136.71(5) . 2_565
N1 Si1 N2 99.02(19) . 2
N1 Si1 C25 115.7(2) . .
N2 Si1 C25 114.1(2) 2 .
N1 Si1 C31 113.5(2) . .
N2 Si1 C31 111.6(2) 2 .
C25 Si1 C31 103.3(2) . .
N1 Si1 Sm1 49.00(13) . .
N2 Si1 Sm1 50.43(13) 2 .
C25 Si1 Sm1 135.67(15) . .
C31 Si1 Sm1 121.06(16) . .
N2' Si1' N1' 99.02(19) . .
N2' Si1' C31' 115.8(2) . .
N1' Si1' C31' 113.9(2) . .
N2' Si1' C25' 114.8(2) . .
N1' Si1' C25' 110.3(2) . .
C31' Si1' C25' 103.4(2) . .
N2' Si1' Sm1' 51.08(13) . .
N1' Si1' Sm1' 48.44(13) . .
C31' Si1' Sm1' 136.05(15) . .
C25' Si1' Sm1' 120.31(16) . .
C1 N1 Si1 127.7(3) . .
C1 N1 Sm1 132.1(3) . .
Si1 N1 Sm1 96.91(18) . .
C13 N2 Si1 127.7(3) . 2
C13 N2 Sm1 135.2(3) . .
Si1 N2 Sm1 95.29(16) 2 .
O5 K1 O6 92.13(15) . .
O5 K1 O3 175.13(15) . .
O6 K1 O3 84.20(16) . .
O5 K1 O1 80.85(14) . .
O6 K1 O1 86.2(2) . .
O3 K1 O1 102.05(16) . .
O5 K1 O2 97.08(14) . .
O6 K1 O2 162.24(17) . .
O3 K1 O2 87.31(15) . .
O1 K1 O2 80.31(18) . .
O5 K1 O4 103.8(2) . .
O6 K1 O4 101.6(3) . .
O3 K1 O4 73.9(2) . .
O1 K1 O4 170.6(3) . .
O2 K1 O4 91.0(3) . .
O5 K1 C49 76.8(4) . .
O6 K1 C49 114.7(2) . .
O3 K1 C49 101.8(4) . .
O1 K1 C49 149.7(2) . .
O2 K1 C49 82.3(2) . .
O4 K1 C49 29.6(3) . .
O5 K1 C60 102.59(19) . .
O6 K1 C60 23.1(2) . .
O3 K1 C60 75.15(19) . .
O1 K1 C60 68.2(2) . .
O2 K1 C60 139.2(2) . .
O4 K1 C60 117.9(4) . .
C49 K1 C60 136.8(2) . .
O5 K1 C53 20.85(14) . .
O6 K1 C53 111.79(18) . .
O3 K1 C53 163.57(17) . .
O1 K1 C53 76.23(18) . .
O2 K1 C53 76.28(16) . .
O4 K1 C53 105.1(3) . .
C49 K1 C53 75.6(3) . .
C60 K1 C53 118.1(2) . .
C1' N1' Si1' 125.5(3) . .
C1' N1' Sm1' 130.9(3) . .
Si1' N1' Sm1' 97.28(17) . .
C13' N2' Si1' 131.4(3) . .
C13' N2' Sm1' 133.2(3) . .
Si1' N2' Sm1' 94.88(17) . .
N1 C1 C2 121.7(4) . .
N1 C1 C6 120.2(4) . .
C2 C1 C6 118.1(5) . .
C3 C2 C1 119.6(5) . .
C3 C2 C7 118.8(5) . .
C1 C2 C7 121.6(4) . .
C4 C3 C2 122.2(5) . .
C4 C3 H3A 118.9 . .
C2 C3 H3A 118.9 . .
C3 C4 C5 119.0(5) . .
C3 C4 H4A 120.5 . .
C5 C4 H4A 120.5 . .
C4 C5 C6 121.9(5) . .
C4 C5 H5A 119.1 . .
C6 C5 H5A 119.1 . .
C5 C6 C1 119.2(5) . .
C5 C6 C10 117.3(5) . .
C1 C6 C10 123.5(4) . .
C2 C7 C8 111.7(5) . .
C2 C7 C9 112.7(5) . .
C8 C7 C9 109.8(5) . .
C2 C7 H7A 107.5 . .
C8 C7 H7A 107.5 . .
C9 C7 H7A 107.5 . .
C7 C8 H8A 109.5 . .
C7 C8 H8B 109.5 . .
H8A C8 H8B 109.5 . .
C7 C8 H8C 109.5 . .
H8A C8 H8C 109.5 . .
H8B C8 H8C 109.5 . .
C7 C9 H9A 109.5 . .
C7 C9 H9B 109.5 . .
H9A C9 H9B 109.5 . .
C7 C9 H9C 109.5 . .
H9A C9 H9C 109.5 . .
H9B C9 H9C 109.5 . .
C6 C10 C11 112.6(5) . .
C6 C10 C12 111.6(5) . .
C11 C10 C12 110.5(5) . .
C6 C10 H10A 107.3 . .
C11 C10 H10A 107.3 . .
C12 C10 H10A 107.3 . .
C10 C11 H11A 109.5 . .
C10 C11 H11B 109.5 . .
H11A C11 H11B 109.5 . .
C10 C11 H11C 109.5 . .
H11A C11 H11C 109.5 . .
H11B C11 H11C 109.5 . .
C10 C12 H12A 109.5 . .
C10 C12 H12B 109.5 . .
H12A C12 H12B 109.5 . .
C10 C12 H12C 109.5 . .
H12A C12 H12C 109.5 . .
H12B C12 H12C 109.5 . .
N2 C13 C14 122.9(4) . .
N2 C13 C18 119.3(4) . .
C14 C13 C18 117.7(4) . .
C15 C14 C13 119.4(5) . .
C15 C14 C19 118.7(4) . .
C13 C14 C19 121.9(4) . .
C16 C15 C14 122.5(5) . .
C16 C15 H15A 118.7 . .
C14 C15 H15A 118.7 . .
C15 C16 C17 118.3(5) . .
C15 C16 H16A 120.8 . .
C17 C16 H16A 120.8 . .
C16 C17 C18 122.1(5) . .
C16 C17 H17A 119.0 . .
C18 C17 H17A 119.0 . .
C17 C18 C13 120.0(5) . .
C17 C18 C22 120.2(5) . .
C13 C18 C22 119.8(4) . .
C14 C19 C21 111.9(5) . .
C14 C19 C20 111.1(4) . .
C21 C19 C20 109.6(4) . .
C14 C19 H19A 108.0 . .
C21 C19 H19A 108.0 . .
C20 C19 H19A 108.0 . .
C19 C20 H20A 109.5 . .
C19 C20 H20B 109.5 . .
H20A C20 H20B 109.5 . .
C19 C20 H20C 109.5 . .
H20A C20 H20C 109.5 . .
H20B C20 H20C 109.5 . .
C19 C21 H21A 109.5 . .
C19 C21 H21B 109.5 . .
H21A C21 H21B 109.5 . .
C19 C21 H21C 109.5 . .
H21A C21 H21C 109.5 . .
H21B C21 H21C 109.5 . .
C24 C22 C18 111.0(5) . .
C24 C22 C23 109.1(5) . .
C18 C22 C23 114.4(4) . .
C24 C22 H22A 107.3 . .
C18 C22 H22A 107.3 . .
C23 C22 H22A 107.3 . .
C22 C23 H23A 109.5 . .
C22 C23 H23B 109.5 . .
H23A C23 H23B 109.5 . .
C22 C23 H23C 109.5 . .
H23A C23 H23C 109.5 . .
H23B C23 H23C 109.5 . .
C22 C24 H24A 109.5 . .
C22 C24 H24B 109.5 . .
H24A C24 H24B 109.5 . .
C22 C24 H24C 109.5 . .
H24A C24 H24C 109.5 . .
H24B C24 H24C 109.5 . .
C30 C25 C26 116.3(5) . .
C30 C25 Si1 120.0(4) . .
C26 C25 Si1 123.7(4) . .
C27 C26 C25 122.1(6) . .
C27 C26 H26A 119.0 . .
C25 C26 H26A 119.0 . .
C26 C27 C28 120.0(6) . .
C26 C27 H27A 120.0 . .
C28 C27 H27A 120.0 . .
C29 C28 C27 119.4(6) . .
C29 C28 H28A 120.3 . .
C27 C28 H28A 120.3 . .
C28 C29 C30 119.9(6) . .
C28 C29 H29A 120.0 . .
C30 C29 H29A 120.0 . .
C29 C30 C25 122.3(6) . .
C29 C30 H30A 118.9 . .
C25 C30 H30A 118.9 . .
C36 C31 C32 116.0(4) . .
C36 C31 Si1 123.8(4) . .
C32 C31 Si1 120.2(4) . .
C33 C32 C31 122.3(5) . .
C33 C32 H32A 118.8 . .
C31 C32 H32A 118.8 . .
C34 C33 C32 119.5(6) . .
C34 C33 H33A 120.2 . .
C32 C33 H33A 120.2 . .
C35 C34 C33 119.8(5) . .
C35 C34 H34A 120.1 . .
C33 C34 H34A 120.1 . .
C34 C35 C36 120.2(5) . .
C34 C35 H35A 119.9 . .
C36 C35 H35A 119.9 . .
C35 C36 C31 122.2(5) . .
C35 C36 H36A 118.9 . .
C31 C36 H36A 118.9 . .
C6' C1' C2' 117.9(4) . .
C6' C1' N1' 120.1(4) . .
C2' C1' N1' 121.9(4) . .
C3' C2' C1' 119.3(5) . .
C3' C2' C7' 119.1(5) . .
C1' C2' C7' 121.5(4) . .
C4' C3' C2' 122.1(5) . .
C4' C3' H3'A 118.9 . .
C2' C3' H3'A 118.9 . .
C5' C4' C3' 118.9(5) . .
C5' C4' H4'A 120.6 . .
C3' C4' H4'A 120.6 . .
C4' C5' C6' 121.4(5) . .
C4' C5' H5'A 119.3 . .
C6' C5' H5'A 119.3 . .
C5' C6' C1' 120.3(5) . .
C5' C6' C10' 116.9(5) . .
C1' C6' C10' 122.9(5) . .
C2' C7' C9' 112.3(4) . .
C2' C7' C8' 111.7(5) . .
C9' C7' C8' 110.0(4) . .
C2' C7' H7'A 107.5 . .
C9' C7' H7'A 107.5 . .
C8' C7' H7'A 107.5 . .
C7' C8' H8'A 109.5 . .
C7' C8' H8'B 109.5 . .
H8'A C8' H8'B 109.5 . .
C7' C8' H8'C 109.5 . .
H8'A C8' H8'C 109.5 . .
H8'B C8' H8'C 109.5 . .
C7' C9' H9'A 109.5 . .
C7' C9' H9'B 109.5 . .
H9'A C9' H9'B 109.5 . .
C7' C9' H9'C 109.5 . .
H9'A C9' H9'C 109.5 . .
H9'B C9' H9'C 109.5 . .
C6' C10' C11' 111.0(5) . .
C6' C10' C12' 112.2(5) . .
C11' C10' C12' 110.7(5) . .
C6' C10' H10B 107.6 . .
C11' C10' H10B 107.6 . .
C12' C10' H10B 107.6 . .
C10' C11' H11D 109.5 . .
C10' C11' H11E 109.5 . .
H11D C11' H11E 109.5 . .
C10' C11' H11F 109.5 . .
H11D C11' H11F 109.5 . .
H11E C11' H11F 109.5 . .
C10' C12' H12D 109.5 . .
C10' C12' H12E 109.5 . .
H12D C12' H12E 109.5 . .
C10' C12' H12F 109.5 . .
H12D C12' H12F 109.5 . .
H12E C12' H12F 109.5 . .
C18' C13' N2' 122.6(4) . .
C18' C13' C14' 118.0(4) . .
N2' C13' C14' 119.3(4) . .
C15' C14' C13' 120.2(5) . .
C15' C14' C19' 119.2(5) . .
C13' C14' C19' 120.6(4) . .
C16' C15' C14' 121.6(5) . .
C16' C15' H15B 119.2 . .
C14' C15' H15B 119.2 . .
C17' C16' C15' 118.7(5) . .
C17' C16' H16B 120.6 . .
C15' C16' H16B 120.6 . .
C16' C17' C18' 122.0(5) . .
C16' C17' H17B 119.0 . .
C18' C17' H17B 119.0 . .
C17' C18' C13' 119.4(5) . .
C17' C18' C22' 118.3(5) . .
C13' C18' C22' 122.2(4) . .
C14' C19' C21' 114.2(4) . .
C14' C19' C20' 110.8(4) . .
C21' C19' C20' 109.3(4) . .
C14' C19' H19B 107.4 . .
C21' C19' H19B 107.4 . .
C20' C19' H19B 107.4 . .
C19' C20' H20D 109.5 . .
C19' C20' H20E 109.5 . .
H20D C20' H20E 109.5 . .
C19' C20' H20F 109.5 . .
H20D C20' H20F 109.5 . .
H20E C20' H20F 109.5 . .
C19' C21' H21D 109.5 . .
C19' C21' H21E 109.5 . .
H21D C21' H21E 109.5 . .
C19' C21' H21F 109.5 . .
H21D C21' H21F 109.5 . .
H21E C21' H21F 109.5 . .
C18' C22' C24' 110.5(5) . .
C18' C22' C23' 111.5(5) . .
C24' C22' C23' 110.2(5) . .
C18' C22' H22B 108.2 . .
C24' C22' H22B 108.2 . .
C23' C22' H22B 108.2 . .
C22' C23' H23D 109.5 . .
C22' C23' H23E 109.5 . .
H23D C23' H23E 109.5 . .
C22' C23' H23F 109.5 . .
H23D C23' H23F 109.5 . .
H23E C23' H23F 109.5 . .
C22' C24' H24D 109.5 . .
C22' C24' H24E 109.5 . .
H24D C24' H24E 109.5 . .
C22' C24' H24F 109.5 . .
H24D C24' H24F 109.5 . .
H24E C24' H24F 109.5 . .
C30' C25' C26' 116.4(5) . .
C30' C25' Si1' 120.7(4) . .
C26' C25' Si1' 122.8(4) . .
C27' C26' C25' 121.9(5) . .
C27' C26' H26B 119.0 . .
C25' C26' H26B 119.0 . .
C28' C27' C26' 120.1(5) . .
C28' C27' H27B 120.0 . .
C26' C27' H27B 120.0 . .
C27' C28' C29' 119.4(5) . .
C27' C28' H28B 120.3 . .
C29' C28' H28B 120.3 . .
C28' C29' C30' 120.1(5) . .
C28' C29' H29B 120.0 . .
C30' C29' H29B 120.0 . .
C25' C30' C29' 122.0(5) . .
C25' C30' H30B 119.0 . .
C29' C30' H30B 119.0 . .
C36' C31' C32' 116.7(5) . .
C36' C31' Si1' 122.3(4) . .
C32' C31' Si1' 120.9(4) . .
C33' C32' C31' 121.4(5) . .
C33' C32' H32B 119.3 . .
C31' C32' H32B 119.3 . .
C34' C33' C32' 119.9(5) . .
C34' C33' H33B 120.1 . .
C32' C33' H33B 120.1 . .
C33' C34' C35' 120.3(5) . .
C33' C34' H34B 119.9 . .
C35' C34' H34B 119.9 . .
C34' C35' C36' 119.8(5) . .
C34' C35' H35B 120.1 . .
C36' C35' H35B 120.1 . .
C31' C36' C35' 122.0(5) . .
C31' C36' H36B 119.0 . .
C35' C36' H36B 119.0 . .
C38 C37 O1 108.7(9) . .
C37 C38 C39 110.6(8) . .
C37 C38 H38A 109.5 . .
C39 C38 H38A 109.5 . .
C37 C38 H38B 109.5 . .
C39 C38 H38B 109.5 . .
H38A C38 H38B 108.1 . .
C38 C39 C40 104.0(7) . .
C38 C39 H39A 111.0 . .
C40 C39 H39A 111.0 . .
C38 C39 H39B 111.0 . .
C40 C39 H39B 111.0 . .
H39A C39 H39B 109.0 . .
O1 C40 C39 106.6(6) . .
O1 C40 H40A 110.4 . .
C39 C40 H40A 110.4 . .
O1 C40 H40B 110.4 . .
C39 C40 H40B 110.4 . .
H40A C40 H40B 108.6 . .
O2 C41 C42 105.6(8) . .
O2 C41 H41A 110.6 . .
C42 C41 H41A 110.6 . .
O2 C41 H41B 110.6 . .
C42 C41 H41B 110.6 . .
H41A C41 H41B 108.8 . .
C43 C42 C41 106.4(8) . .
C43 C42 H42A 110.5 . .
C41 C42 H42A 110.5 . .
C43 C42 H42B 110.5 . .
C41 C42 H42B 110.5 . .
H42A C42 H42B 108.6 . .
C42 C43 C44 104.5(9) . .
C42 C43 H43A 110.8 . .
C44 C43 H43A 110.8 . .
C42 C43 H43B 110.8 . .
C44 C43 H43B 110.8 . .
H43A C43 H43B 108.9 . .
O2 C44 C43 106.9(8) . .
O2 C44 H44A 110.3 . .
C43 C44 H44A 110.3 . .
O2 C44 H44B 110.3 . .
C43 C44 H44B 110.3 . .
H44A C44 H44B 108.6 . .
O3 C45 C46 107.1(9) . .
O3 C45 H45A 110.3 . .
C46 C45 H45A 110.3 . .
O3 C45 H45B 110.3 . .
C46 C45 H45B 110.3 . .
H45A C45 H45B 108.5 . .
C47 C46 C45 110.7(11) . .
C47 C46 H46A 109.5 . .
C45 C46 H46A 109.5 . .
C47 C46 H46B 109.5 . .
C45 C46 H46B 109.5 . .
H46A C46 H46B 108.1 . .
C46 C47 C48 104.1(9) . .
C46 C47 H47A 110.9 . .
C48 C47 H47A 110.9 . .
C46 C47 H47B 110.9 . .
C48 C47 H47B 110.9 . .
H47A C47 H47B 109.0 . .
O3 C48 C47 106.6(7) . .
O3 C48 H48A 110.4 . .
C47 C48 H48A 110.4 . .
O3 C48 H48B 110.4 . .
C47 C48 H48B 110.4 . .
H48A C48 H48B 108.6 . .
C50 C49 O4 102.9(7) . .
C50 C49 K1 90.5(5) . .
O4 C49 K1 70.5(5) . .
C50 C49 H49A 111.2 . .
O4 C49 H49A 111.2 . .
K1 C49 H49A 52.1 . .
C50 C49 H49B 111.2 . .
O4 C49 H49B 111.2 . .
K1 C49 H49B 156.5 . .
H49A C49 H49B 109.1 . .
C51 C50 C49 113.5(9) . .
C51 C50 H50A 108.9 . .
C49 C50 H50A 108.9 . .
C51 C50 H50B 108.9 . .
C49 C50 H50B 108.9 . .
H50A C50 H50B 107.7 . .
C52 C51 C50 111.5(8) . .
C52 C51 H51A 109.3 . .
C50 C51 H51A 109.3 . .
C52 C51 H51B 109.3 . .
C50 C51 H51B 109.3 . .
H51A C51 H51B 108.0 . .
C51 C52 O4 114.2(8) . .
C51 C52 H52A 108.7 . .
O4 C52 H52A 108.7 . .
C51 C52 H52B 108.7 . .
O4 C52 H52B 108.7 . .
H52A C52 H52B 107.6 . .
O5 C53 C54 106.2(6) . .
O5 C53 K1 42.4(3) . .
C54 C53 K1 138.8(6) . .
O5 C53 H53A 110.5 . .
C54 C53 H53A 110.5 . .
K1 C53 H53A 106.7 . .
O5 C53 H53B 110.5 . .
C54 C53 H53B 110.5 . .
K1 C53 H53B 72.4 . .
H53A C53 H53B 108.7 . .
C53 C54 C55 104.0(6) . .
C53 C54 H54A 111.0 . .
C55 C54 H54A 111.0 . .
C53 C54 H54B 111.0 . .
C55 C54 H54B 111.0 . .
H54A C54 H54B 109.0 . .
C56 C55 C54 104.5(7) . .
C56 C55 H55A 110.9 . .
C54 C55 H55A 110.9 . .
C56 C55 H55B 110.9 . .
C54 C55 H55B 110.9 . .
H55A C55 H55B 108.9 . .
O5 C56 C55 105.8(6) . .
O5 C56 H56A 110.6 . .
C55 C56 H56A 110.6 . .
O5 C56 H56B 110.6 . .
C55 C56 H56B 110.6 . .
H56A C56 H56B 108.7 . .
O6 C57 C58 102.1(9) . .
O6 C57 H57A 111.4 . .
C58 C57 H57A 111.4 . .
O6 C57 H57B 111.4 . .
C58 C57 H57B 111.4 . .
H57A C57 H57B 109.2 . .
C59 C58 C57 104.9(8) . .
C59 C58 H58A 110.8 . .
C57 C58 H58A 110.8 . .
C59 C58 H58B 110.8 . .
C57 C58 H58B 110.8 . .
H58A C58 H58B 108.8 . .
C58 C59 C60 108.9(10) . .
C58 C59 H59A 109.9 . .
C60 C59 H59A 109.9 . .
C58 C59 H59B 109.9 . .
C60 C59 H59B 109.9 . .
H59A C59 H59B 108.3 . .
C59 C60 O6 106.1(9) . .
C59 C60 K1 153.3(8) . .
O6 C60 K1 47.2(4) . .
C59 C60 H60A 110.5 . .
O6 C60 H60A 110.5 . .
K1 C60 H60A 82.9 . .
C59 C60 H60B 110.5 . .
O6 C60 H60B 110.5 . .
K1 C60 H60B 85.2 . .
H60A C60 H60B 108.7 . .
C40 O1 C37 108.7(6) . .
C40 O1 K1 130.0(4) . .
C37 O1 K1 120.3(5) . .
C41 O2 C44 109.2(6) . .
C41 O2 K1 127.2(5) . .
C44 O2 K1 122.8(5) . .
C48 O3 C45 108.4(7) . .
C48 O3 K1 128.6(5) . .
C45 O3 K1 121.8(6) . .
C52 O4 C49 97.9(7) . .
C52 O4 K1 87.7(4) . .
C49 O4 K1 79.9(5) . .
C53 O5 C56 105.7(5) . .
C53 O5 K1 116.7(4) . .
C56 O5 K1 137.5(4) . .
C57 O6 C60 112.3(8) . .
C57 O6 K1 137.5(6) . .
C60 O6 K1 109.7(5) . .

loop_
_geom_bond_atom_site_label_1
_geom_bond_atom_site_label_2
_geom_bond_distance
_geom_bond_site_symmetry_2
Sm1 N1 2.308(4) 2
Sm1 N1 2.308(4) .
Sm1 N2 2.350(4) 2
Sm1 N2 2.350(4) .
Sm1 Si1 3.0362(13) .
Sm1 Si1 3.0362(13) 2
Sm1' N1' 2.288(4) 2_565
Sm1' N1' 2.288(4) .
Sm1' N2' 2.368(4) .
Sm1' N2' 2.368(4) 2_565
Sm1' Si1' 3.0325(13) .
Sm1' Si1' 3.0325(13) 2_565
Si1 N1 1.714(4) .
Si1 N2 1.718(4) 2
Si1 C25 1.884(5) .
Si1 C31 1.893(5) .
Si1' N2' 1.704(4) .
Si1' N1' 1.722(4) .
Si1' C31' 1.892(5) .
Si1' C25' 1.896(5) .
N1 C1 1.416(6) .
N2 C13 1.401(6) .
N2 Si1 1.718(4) 2
K1 O5 2.655(4) .
K1 O6 2.698(5) .
K1 O3 2.706(5) .
K1 O1 2.751(5) .
K1 O2 2.771(5) .
K1 O4 3.319(8) .
K1 C49 3.466(10) .
K1 C60 3.462(10) .
K1 C53 3.515(8) .
N1' C1' 1.417(6) .
N2' C13' 1.416(6) .
C1 C2 1.421(7) .
C1 C6 1.422(7) .
C2 C3 1.399(7) .
C2 C7 1.507(8) .
C3 C4 1.361(8) .
C3 H3A 0.9500 .
C4 C5 1.382(8) .
C4 H4A 0.9500 .
C5 C6 1.403(7) .
C5 H5A 0.9500 .
C6 C10 1.505(7) .
C7 C8 1.527(8) .
C7 C9 1.531(8) .
C7 H7A 1.0000 .
C8 H8A 0.9800 .
C8 H8B 0.9800 .
C8 H8C 0.9800 .
C9 H9A 0.9800 .
C9 H9B 0.9800 .
C9 H9C 0.9800 .
C10 C11 1.531(8) .
C10 C12 1.535(8) .
C10 H10A 1.0000 .
C11 H11A 0.9800 .
C11 H11B 0.9800 .
C11 H11C 0.9800 .
C12 H12A 0.9800 .
C12 H12B 0.9800 .
C12 H12C 0.9800 .
C13 C14 1.415(6) .
C13 C18 1.421(7) .
C14 C15 1.390(7) .
C14 C19 1.509(7) .
C15 C16 1.368(8) .
C15 H15A 0.9500 .
C16 C17 1.376(8) .
C16 H16A 0.9500 .
C17 C18 1.379(7) .
C17 H17A 0.9500 .
C18 C22 1.517(7) .
C19 C21 1.527(7) .
C19 C20 1.544(7) .
C19 H19A 1.0000 .
C20 H20A 0.9800 .
C20 H20B 0.9800 .
C20 H20C 0.9800 .
C21 H21A 0.9800 .
C21 H21B 0.9800 .
C21 H21C 0.9800 .
C22 C24 1.516(7) .
C22 C23 1.529(7) .
C22 H22A 1.0000 .
C23 H23A 0.9800 .
C23 H23B 0.9800 .
C23 H23C 0.9800 .
C24 H24A 0.9800 .
C24 H24B 0.9800 .
C24 H24C 0.9800 .
C25 C30 1.388(7) .
C25 C26 1.398(7) .
C26 C27 1.383(8) .
C26 H26A 0.9500 .
C27 C28 1.381(9) .
C27 H27A 0.9500 .
C28 C29 1.380(9) .
C28 H28A 0.9500 .
C29 C30 1.386(8) .
C29 H29A 0.9500 .
C30 H30A 0.9500 .
C31 C36 1.393(7) .
C31 C32 1.401(7) .
C32 C33 1.392(7) .
C32 H32A 0.9500 .
C33 C34 1.378(8) .
C33 H33A 0.9500 .
C34 C35 1.373(8) .
C34 H34A 0.9500 .
C35 C36 1.387(7) .
C35 H35A 0.9500 .
C36 H36A 0.9500 .
C1' C6' 1.413(7) .
C1' C2' 1.416(7) .
C2' C3' 1.395(7) .
C2' C7' 1.503(7) .
C3' C4' 1.374(8) .
C3' H3'A 0.9500 .
C4' C5' 1.372(8) .
C4' H4'A 0.9500 .
C5' C6' 1.392(7) .
C5' H5'A 0.9500 .
C6' C10' 1.518(7) .
C7' C9' 1.532(7) .
C7' C8' 1.546(7) .
C7' H7'A 1.0000 .
C8' H8'A 0.9800 .
C8' H8'B 0.9800 .
C8' H8'C 0.9800 .
C9' H9'A 0.9800 .
C9' H9'B 0.9800 .
C9' H9'C 0.9800 .
C10' C11' 1.515(8) .
C10' C12' 1.542(7) .
C10' H10B 1.0000 .
C11' H11D 0.9800 .
C11' H11E 0.9800 .
C11' H11F 0.9800 .
C12' H12D 0.9800 .
C12' H12E 0.9800 .
C12' H12F 0.9800 .
C13' C18' 1.411(7) .
C13' C14' 1.414(7) .
C14' C15' 1.384(7) .
C14' C19' 1.513(7) .
C15' C16' 1.381(8) .
C15' H15B 0.9500 .
C16' C17' 1.364(8) .
C16' H16B 0.9500 .
C17' C18' 1.404(7) .
C17' H17B 0.9500 .
C18' C22' 1.509(7) .
C19' C21' 1.530(7) .
C19' C20' 1.529(7) .
C19' H19B 1.0000 .
C20' H20D 0.9800 .
C20' H20E 0.9800 .
C20' H20F 0.9800 .
C21' H21D 0.9800 .
C21' H21E 0.9800 .
C21' H21F 0.9800 .
C22' C24' 1.526(8) .
C22' C23' 1.534(7) .
C22' H22B 1.0000 .
C23' H23D 0.9800 .
C23' H23E 0.9800 .
C23' H23F 0.9800 .
C24' H24D 0.9800 .
C24' H24E 0.9800 .
C24' H24F 0.9800 .
C25' C30' 1.387(7) .
C25' C26' 1.396(7) .
C26' C27' 1.395(7) .
C26' H26B 0.9500 .
C27' C28' 1.373(8) .
C27' H27B 0.9500 .
C28' C29' 1.378(8) .
C28' H28B 0.9500 .
C29' C30' 1.394(7) .
C29' H29B 0.9500 .
C30' H30B 0.9500 .
C31' C36' 1.388(7) .
C31' C32' 1.405(7) .
C32' C33' 1.394(7) .
C32' H32B 0.9500 .
C33' C34' 1.370(8) .
C33' H33B 0.9500 .
C34' C35' 1.374(8) .
C34' H34B 0.9500 .
C35' C36' 1.390(7) .
C35' H35B 0.9500 .
C36' H36B 0.9500 .
C37 C38 1.332(13) .
C37 O1 1.422(10) .
C38 C39 1.442(11) .
C38 H38A 0.9900 .
C38 H38B 0.9900 .
C39 C40 1.490(9) .
C39 H39A 0.9900 .
C39 H39B 0.9900 .
C40 O1 1.393(8) .
C40 H40A 0.9900 .
C40 H40B 0.9900 .
C41 O2 1.403(10) .
C41 C42 1.506(13) .
C41 H41A 0.9900 .
C41 H41B 0.9900 .
C42 C43 1.414(13) .
C42 H42A 0.9900 .
C42 H42B 0.9900 .
C43 C44 1.470(11) .
C43 H43A 0.9900 .
C43 H43B 0.9900 .
C44 O2 1.424(9) .
C44 H44A 0.9900 .
C44 H44B 0.9900 .
C45 O3 1.391(11) .
C45 C46 1.405(15) .
C45 H45A 0.9900 .
C45 H45B 0.9900 .
C46 C47 1.327(17) .
C46 H46A 0.9900 .
C46 H46B 0.9900 .
C47 C48 1.513(12) .
C47 H47A 0.9900 .
C47 H47B 0.9900 .
C48 O3 1.370(9) .
C48 H48A 0.9900 .
C48 H48B 0.9900 .
C49 C50 1.573(17) .
C49 O4 1.740(16) .
C49 H49A 0.9900 .
C49 H49B 0.9900 .
C50 C51 1.414(11) .
C50 H50A 0.9900 .
C50 H50B 0.9900 .
C51 C52 1.392(10) .
C51 H51A 0.9900 .
C51 H51B 0.9900 .
C52 O4 1.646(15) .
C52 H52A 0.9900 .
C52 H52B 0.9900 .
C53 O5 1.401(8) .
C53 C54 1.510(12) .
C53 H53A 0.9900 .
C53 H53B 0.9900 .
C54 C55 1.520(11) .
C54 H54A 0.9900 .
C54 H54B 0.9900 .
C55 C56 1.473(9) .
C55 H55A 0.9900 .
C55 H55B 0.9900 .
C56 O5 1.429(7) .
C56 H56A 0.9900 .
C56 H56B 0.9900 .
C57 O6 1.397(11) .
C57 C58 1.577(14) .
C57 H57A 0.9900 .
C57 H57B 0.9900 .
C58 C59 1.408(13) .
C58 H58A 0.9900 .
C58 H58B 0.9900 .
C59 C60 1.415(12) .
C59 H59A 0.9900 .
C59 H59B 0.9900 .
C60 O6 1.442(10) .
C60 H60A 0.9900 .
C60 H60B 0.9900 .

loop_
_geom_torsion_atom_site_label_1
_geom_torsion_atom_site_label_2
_geom_torsion_atom_site_label_3
_geom_torsion_atom_site_label_4
_geom_torsion
_geom_torsion_site_symmetry_1
_geom_torsion_site_symmetry_4
N1 Sm1 Si1 N1 -114.0(3) 2 .
N2 Sm1 Si1 N1 171.1(2) 2 .
N2 Sm1 Si1 N1 -21.3(2) . .
Si1 Sm1 Si1 N1 -74.77(17) 2 .
N1 Sm1 Si1 N2 74.9(2) 2 2
N1 Sm1 Si1 N2 -171.1(2) . 2
N2 Sm1 Si1 N2 167.5(2) . 2
Si1 Sm1 Si1 N2 114.08(16) 2 2
N1 Sm1 Si1 C25 159.9(3) 2 .
N1 Sm1 Si1 C25 -86.2(3) . .
N2 Sm1 Si1 C25 85.0(3) 2 .
N2 Sm1 Si1 C25 -107.5(3) . .
Si1 Sm1 Si1 C25 -160.9(2) 2 .
N1 Sm1 Si1 C31 -18.6(2) 2 .
N1 Sm1 Si1 C31 95.4(2) . .
N2 Sm1 Si1 C31 -93.5(2) 2 .
N2 Sm1 Si1 C31 74.1(2) . .
Si1 Sm1 Si1 C31 20.59(17) 2 .
N1' Sm1' Si1' N2' 82.57(19) 2_565 .
N1' Sm1' Si1' N2' -170.2(2) . .
N2' Sm1' Si1' N2' 172.5(2) 2_565 .
Si1' Sm1' Si1' N2' 119.54(16) 2_565 .
N1' Sm1' Si1' N1' -107.3(2) 2_565 .
N2' Sm1' Si1' N1' 170.2(2) . .
N2' Sm1' Si1' N1' -17.3(2) 2_565 .
Si1' Sm1' Si1' N1' -70.31(16) 2_565 .
N1' Sm1' Si1' C31' 170.7(2) 2_565 .
N1' Sm1' Si1' C31' -82.0(3) . .
N2' Sm1' Si1' C31' 88.1(3) . .
N2' Sm1' Si1' C31' -99.3(3) 2_565 .
Si1' Sm1' Si1' C31' -152.3(2) 2_565 .
N1' Sm1' Si1' C25' -16.1(2) 2_565 .
N1' Sm1' Si1' C25' 91.1(2) . .
N2' Sm1' Si1' C25' -98.7(2) . .
N2' Sm1' Si1' C25' 73.8(2) 2_565 .
Si1' Sm1' Si1' C25' 20.83(17) 2_565 .
N2 Si1 N1 C1 -154.4(4) 2 .
C25 Si1 N1 C1 -32.0(5) . .
C31 Si1 N1 C1 87.2(4) . .
Sm1 Si1 N1 C1 -161.3(5) . .
N2 Si1 N1 Sm1 6.90(18) 2 .
C25 Si1 N1 Sm1 129.29(19) . .
C31 Si1 N1 Sm1 -111.6(2) . .
N1 Sm1 N1 C1 -109.9(4) 2 .
N2 Sm1 N1 C1 154.6(4) 2 .
N2 Sm1 N1 C1 -34.1(4) . .
Si1 Sm1 N1 C1 160.0(5) . .
Si1 Sm1 N1 C1 -68.9(4) 2 .
N1 Sm1 N1 Si1 90.17(15) 2 .
N2 Sm1 N1 Si1 -5.36(14) 2 .
N2 Sm1 N1 Si1 165.88(15) . .
Si1 Sm1 N1 Si1 131.10(12) 2 .
N1 Sm1 N2 C13 -159.6(4) 2 .
N1 Sm1 N2 C13 75.1(4) . .
N2 Sm1 N2 C13 136.2(4) 2 .
Si1 Sm1 N2 C13 87.4(4) . .
Si1 Sm1 N2 C13 -165.0(5) 2 .
N1 Sm1 N2 Si1 5.33(14) 2 2
N1 Sm1 N2 Si1 -119.97(16) . 2
N2 Sm1 N2 Si1 -58.80(13) 2 2
Si1 Sm1 N2 Si1 -107.63(16) . 2
N2' Si1' N1' C1' -146.6(4) . .
C31' Si1' N1' C1' -23.1(4) . .
C25' Si1' N1' C1' 92.7(4) . .
Sm1' Si1' N1' C1' -154.3(4) . .
N2' Si1' N1' Sm1' 7.74(18) . .
C31' Si1' N1' Sm1' 131.24(19) . .
C25' Si1' N1' Sm1' -112.99(19) . .
N1' Sm1' N1' C1' -114.5(4) 2_565 .
N2' Sm1' N1' C1' 146.3(4) . .
N2' Sm1' N1' C1' -38.9(4) 2_565 .
Si1' Sm1' N1' C1' 152.2(5) . .
Si1' Sm1' N1' C1' -74.9(4) 2_565 .
N1' Sm1' N1' Si1' 93.34(15) 2_565 .
N2' Sm1' N1' Si1' -5.93(14) . .
N2' Sm1' N1' Si1' 168.91(14) 2_565 .
Si1' Sm1' N1' Si1' 132.94(12) 2_565 .
N1' Si1' N2' C13' 165.1(4) . .
C31' Si1' N2' C13' 42.9(5) . .
C25' Si1' N2' C13' -77.5(5) . .
Sm1' Si1' N2' C13' 172.5(5) . .
N1' Si1' N2' Sm1' -7.44(18) . .
C31' Si1' N2' Sm1' -129.62(18) . .
C25' Si1' N2' Sm1' 110.0(2) . .
N1' Sm1' N2' C13' 75.4(4) 2_565 .
N1' Sm1' N2' C13' -166.3(4) . .
N2' Sm1' N2' C13' 133.6(4) 2_565 .
Si1' Sm1' N2' C13' -172.3(5) . .
Si1' Sm1' N2' C13' 85.6(4) 2_565 .
N1' Sm1' N2' Si1' -112.28(16) 2_565 .
N1' Sm1' N2' Si1' 5.96(14) . .
N2' Sm1' N2' Si1' -54.06(14) 2_565 .
Si1' Sm1' N2' Si1' -102.05(18) 2_565 .
Si1 N1 C1 C2 -79.5(6) . .
Sm1 N1 C1 C2 125.9(4) . .
Si1 N1 C1 C6 100.3(5) . .
Sm1 N1 C1 C6 -54.2(6) . .
N1 C1 C2 C3 176.7(4) . .
C6 C1 C2 C3 -3.2(7) . .
N1 C1 C2 C7 -3.7(7) . .
C6 C1 C2 C7 176.4(5) . .
C1 C2 C3 C4 1.2(8) . .
C7 C2 C3 C4 -178.4(5) . .
C2 C3 C4 C5 0.6(8) . .
C3 C4 C5 C6 -0.4(8) . .
C4 C5 C6 C1 -1.6(8) . .
C4 C5 C6 C10 178.7(5) . .
N1 C1 C6 C5 -176.5(4) . .
C2 C1 C6 C5 3.4(7) . .
N1 C1 C6 C10 3.2(7) . .
C2 C1 C6 C10 -177.0(5) . .
C3 C2 C7 C8 60.8(6) . .
C1 C2 C7 C8 -118.8(5) . .
C3 C2 C7 C9 -63.4(6) . .
C1 C2 C7 C9 117.0(5) . .
C5 C6 C10 C11 67.0(6) . .
C1 C6 C10 C11 -112.6(6) . .
C5 C6 C10 C12 -58.0(6) . .
C1 C6 C10 C12 122.4(5) . .
Si1 N2 C13 C14 91.9(5) 2 .
Sm1 N2 C13 C14 -107.2(5) . .
Si1 N2 C13 C18 -90.0(5) 2 .
Sm1 N2 C13 C18 70.9(6) . .
N2 C13 C14 C15 178.3(4) . .
C18 C13 C14 C15 0.2(7) . .
N2 C13 C14 C19 -1.1(7) . .
C18 C13 C14 C19 -179.2(4) . .
C13 C14 C15 C16 -0.9(8) . .
C19 C14 C15 C16 178.6(5) . .
C14 C15 C16 C17 0.1(9) . .
C15 C16 C17 C18 1.3(9) . .
C16 C17 C18 C13 -2.0(8) . .
C16 C17 C18 C22 179.7(5) . .
N2 C13 C18 C17 -177.0(5) . .
C14 C13 C18 C17 1.2(7) . .
N2 C13 C18 C22 1.4(7) . .
C14 C13 C18 C22 179.6(4) . .
C15 C14 C19 C21 -53.6(6) . .
C13 C14 C19 C21 125.8(5) . .
C15 C14 C19 C20 69.3(6) . .
C13 C14 C19 C20 -111.3(5) . .
C17 C18 C22 C24 87.0(6) . .
C13 C18 C22 C24 -91.4(6) . .
C17 C18 C22 C23 -37.0(7) . .
C13 C18 C22 C23 144.6(5) . .
N1 Si1 C25 C30 -155.4(4) . .
N2 Si1 C25 C30 -41.4(5) 2 .
C31 Si1 C25 C30 80.0(4) . .
Sm1 Si1 C25 C30 -98.7(4) . .
N1 Si1 C25 C26 26.0(5) . .
N2 Si1 C25 C26 140.0(4) 2 .
C31 Si1 C25 C26 -98.6(5) . .
Sm1 Si1 C25 C26 82.7(5) . .
C30 C25 C26 C27 0.6(9) . .
Si1 C25 C26 C27 179.3(5) . .
C25 C26 C27 C28 -0.2(10) . .
C26 C27 C28 C29 -0.9(10) . .
C27 C28 C29 C30 1.4(10) . .
C28 C29 C30 C25 -1.0(9) . .
C26 C25 C30 C29 0.0(8) . .
Si1 C25 C30 C29 -178.7(5) . .
N1 Si1 C31 C36 -127.1(4) . .
N2 Si1 C31 C36 122.0(4) 2 .
C25 Si1 C31 C36 -1.1(5) . .
Sm1 Si1 C31 C36 177.8(4) . .
N1 Si1 C31 C32 50.9(5) . .
N2 Si1 C31 C32 -60.0(4) 2 .
C25 Si1 C31 C32 176.9(4) . .
Sm1 Si1 C31 C32 -4.2(5) . .
C36 C31 C32 C33 -0.3(7) . .
Si1 C31 C32 C33 -178.5(4) . .
C31 C32 C33 C34 -0.2(8) . .
C32 C33 C34 C35 -0.2(9) . .
C33 C34 C35 C36 1.1(9) . .
C34 C35 C36 C31 -1.7(9) . .
C32 C31 C36 C35 1.3(7) . .
Si1 C31 C36 C35 179.4(4) . .
Si1' N1' C1' C6' 90.1(5) . .
Sm1' N1' C1' C6' -55.2(6) . .
Si1' N1' C1' C2' -89.2(5) . .
Sm1' N1' C1' C2' 125.5(4) . .
C6' C1' C2' C3' -3.1(7) . .
N1' C1' C2' C3' 176.2(4) . .
C6' C1' C2' C7' 177.3(5) . .
N1' C1' C2' C7' -3.4(7) . .
C1' C2' C3' C4' 1.2(8) . .
C7' C2' C3' C4' -179.2(5) . .
C2' C3' C4' C5' 0.9(8) . .
C3' C4' C5' C6' -1.1(9) . .
C4' C5' C6' C1' -0.8(8) . .
C4' C5' C6' C10' 178.8(5) . .
C2' C1' C6' C5' 3.0(8) . .
N1' C1' C6' C5' -176.4(5) . .
C2' C1' C6' C10' -176.7(5) . .
N1' C1' C6' C10' 4.0(8) . .
C3' C2' C7' C9' 56.7(6) . .
C1' C2' C7' C9' -123.8(5) . .
C3' C2' C7' C8' -67.4(6) . .
C1' C2' C7' C8' 112.1(5) . .
C5' C6' C10' C11' -63.6(6) . .
C1' C6' C10' C11' 116.1(6) . .
C5' C6' C10' C12' 60.8(7) . .
C1' C6' C10' C12' -119.6(5) . .
Si1' N2' C13' C18' 87.2(5) . .
Sm1' N2' C13' C18' -103.0(5) . .
Si1' N2' C13' C14' -96.3(5) . .
Sm1' N2' C13' C14' 73.4(5) . .
C18' C13' C14' C15' 2.9(7) . .
N2' C13' C14' C15' -173.7(5) . .
C18' C13' C14' C19' -178.0(4) . .
N2' C13' C14' C19' 5.4(7) . .
C13' C14' C15' C16' -2.0(8) . .
C19' C14' C15' C16' 178.9(5) . .
C14' C15' C16' C17' -1.0(9) . .
C15' C16' C17' C18' 3.1(9) . .
C16' C17' C18' C13' -2.1(8) . .
C16' C17' C18' C22' 178.9(6) . .
N2' C13' C18' C17' 175.6(5) . .
C14' C13' C18' C17' -0.9(7) . .
N2' C13' C18' C22' -5.4(7) . .
C14' C13' C18' C22' 178.1(5) . .
C15' C14' C19' C21' -39.0(7) . .
C13' C14' C19' C21' 141.9(5) . .
C15' C14' C19' C20' 85.0(6) . .
C13' C14' C19' C20' -94.1(5) . .
C17' C18' C22' C24' 71.8(6) . .
C13' C18' C22' C24' -107.2(6) . .
C17' C18' C22' C23' -51.2(7) . .
C13' C18' C22' C23' 129.9(5) . .
N2' Si1' C25' C30' -64.7(5) . .
N1' Si1' C25' C30' 46.1(5) . .
C31' Si1' C25' C30' 168.3(4) . .
Sm1' Si1' C25' C30' -6.8(5) . .
N2' Si1' C25' C26' 118.1(4) . .
N1' Si1' C25' C26' -131.1(4) . .
C31' Si1' C25' C26' -8.9(5) . .
Sm1' Si1' C25' C26' 176.0(3) . .
C30' C25' C26' C27' -0.8(8) . .
Si1' C25' C26' C27' 176.5(4) . .
C25' C26' C27' C28' 0.9(9) . .
C26' C27' C28' C29' -0.6(10) . .
C27' C28' C29' C30' 0.3(10) . .
C26' C25' C30' C29' 0.5(8) . .
Si1' C25' C30' C29' -176.8(4) . .
C28' C29' C30' C25' -0.2(9) . .
N2' Si1' C31' C36' 155.3(4) . .
N1' Si1' C31' C36' 41.4(5) . .
C25' Si1' C31' C36' -78.4(4) . .
Sm1' Si1' C31' C36' 95.6(4) . .
N2' Si1' C31' C32' -28.0(5) . .
N1' Si1' C31' C32' -141.9(4) . .
C25' Si1' C31' C32' 98.4(4) . .
Sm1' Si1' C31' C32' -87.7(4) . .
C36' C31' C32' C33' -1.6(8) . .
Si1' C31' C32' C33' -178.5(4) . .
C31' C32' C33' C34' 0.5(9) . .
C32' C33' C34' C35' 1.0(9) . .
C33' C34' C35' C36' -1.2(9) . .
C32' C31' C36' C35' 1.4(8) . .
Si1' C31' C36' C35' 178.3(4) . .
C34' C35' C36' C31' -0.1(9) . .
O1 C37 C38 C39 -12.4(18) . .
C37 C38 C39 C40 8.4(15) . .
C38 C39 C40 O1 -1.1(9) . .
O2 C41 C42 C43 -18.7(14) . .
C41 C42 C43 C44 26.7(14) . .
C42 C43 C44 O2 -25.6(12) . .
O3 C45 C46 C47 16(2) . .
C45 C46 C47 C48 -18(2) . .
C46 C47 C48 O3 14.2(16) . .
O5 K1 C49 C50 -51.6(7) . .
O6 K1 C49 C50 34.7(8) . .
O3 K1 C49 C50 123.7(7) . .
O1 K1 C49 C50 -95.2(5) . .
O2 K1 C49 C50 -150.7(7) . .
O4 K1 C49 C50 103.5(7) . .
C60 K1 C49 C50 42.9(10) . .
C53 K1 C49 C50 -73.0(7) . .
O5 K1 C49 O4 -155.0(8) . .
O6 K1 C49 O4 -68.8(9) . .
O3 K1 C49 O4 20.2(8) . .
O1 K1 C49 O4 161.3(5) . .
O2 K1 C49 O4 105.8(8) . .
C60 K1 C49 O4 -60.6(11) . .
C53 K1 C49 O4 -176.5(8) . .
O4 C49 C50 C51 -0.9(10) . .
K1 C49 C50 C51 -71.0(7) . .
C49 C50 C51 C52 1.2(11) . .
C50 C51 C52 O4 -0.9(10) . .
O6 K1 C53 O5 -20.4(5) . .
O3 K1 C53 O5 173.5(5) . .
O1 K1 C53 O5 -100.6(5) . .
O2 K1 C53 O5 176.3(5) . .
O4 K1 C53 O5 89.0(5) . .
C49 K1 C53 O5 90.8(5) . .
C60 K1 C53 O5 -44.9(6) . .
O5 K1 C53 C54 51.6(7) . .
O6 K1 C53 C54 31.2(8) . .
O3 K1 C53 C54 -134.9(7) . .
O1 K1 C53 C54 -49.0(8) . .
O2 K1 C53 C54 -132.1(8) . .
O4 K1 C53 C54 140.6(8) . .
C49 K1 C53 C54 142.4(8) . .
C60 K1 C53 C54 6.7(8) . .
O5 C53 C54 C55 -17.9(8) . .
K1 C53 C54 C55 -51.4(9) . .
C53 C54 C55 C56 -4.7(8) . .
C54 C55 C56 O5 25.4(8) . .
O6 C57 C58 C59 20.7(12) . .
C57 C58 C59 C60 -24.6(13) . .
C58 C59 C60 O6 18.9(12) . .
C58 C59 C60 K1 16(2) . .
O5 K1 C60 C59 68.9(16) . .
O6 K1 C60 C59 4.1(13) . .
O3 K1 C60 C59 -106.7(16) . .
O1 K1 C60 C59 143.5(16) . .
O2 K1 C60 C59 -174.3(14) . .
O4 K1 C60 C59 -44.4(17) . .
C49 K1 C60 C59 -15.2(18) . .
C53 K1 C60 C59 83.8(16) . .
O5 K1 C60 O6 64.7(6) . .
O3 K1 C60 O6 -110.8(6) . .
O1 K1 C60 O6 139.4(6) . .
O2 K1 C60 O6 -178.4(4) . .
O4 K1 C60 O6 -48.5(6) . .
C49 K1 C60 O6 -19.3(8) . .
C53 K1 C60 O6 79.7(6) . .
C39 C40 O1 C37 -6.0(11) . .
C39 C40 O1 K1 162.5(5) . .
C38 C37 O1 C40 11.6(16) . .
C38 C37 O1 K1 -158.2(9) . .
O5 K1 O1 C40 14.6(6) . .
O6 K1 O1 C40 -78.2(6) . .
O3 K1 O1 C40 -161.4(6) . .
O2 K1 O1 C40 113.4(6) . .
O4 K1 O1 C40 135.0(19) . .
C49 K1 O1 C40 57.5(10) . .
C60 K1 O1 C40 -93.0(6) . .
C53 K1 O1 C40 35.3(6) . .
O5 K1 O1 C37 -178.1(9) . .
O6 K1 O1 C37 89.1(9) . .
O3 K1 O1 C37 5.9(9) . .
O2 K1 O1 C37 -79.2(9) . .
O4 K1 O1 C37 -58(2) . .
C49 K1 O1 C37 -135.2(11) . .
C60 K1 O1 C37 74.3(9) . .
C53 K1 O1 C37 -157.4(9) . .
C42 C41 O2 C44 2.5(12) . .
C42 C41 O2 K1 -168.2(7) . .
C43 C44 O2 C41 14.0(11) . .
C43 C44 O2 K1 -174.8(6) . .
O5 K1 O2 C41 -66.7(7) . .
O6 K1 O2 C41 172.6(8) . .
O3 K1 O2 C41 111.2(7) . .
O1 K1 O2 C41 -146.1(7) . .
O4 K1 O2 C41 37.3(8) . .
C49 K1 O2 C41 8.9(8) . .
C60 K1 O2 C41 174.6(7) . .
C53 K1 O2 C41 -68.0(7) . .
O5 K1 O2 C44 123.8(6) . .
O6 K1 O2 C44 3.0(10) . .
O3 K1 O2 C44 -58.4(6) . .
O1 K1 O2 C44 44.3(6) . .
O4 K1 O2 C44 -132.2(6) . .
C49 K1 O2 C44 -160.6(7) . .
C60 K1 O2 C44 5.1(7) . .
C53 K1 O2 C44 122.4(6) . .
C47 C48 O3 C45 -5.0(12) . .
C47 C48 O3 K1 -172.6(7) . .
C46 C45 O3 C48 -5.6(16) . .
C46 C45 O3 K1 163.0(11) . .
O5 K1 O3 C48 159.6(16) . .
O6 K1 O3 C48 -159.2(7) . .
O1 K1 O3 C48 -74.3(7) . .
O2 K1 O3 C48 5.2(7) . .
O4 K1 O3 C48 97.0(7) . .
C49 K1 O3 C48 86.8(7) . .
C60 K1 O3 C48 -137.6(7) . .
C53 K1 O3 C48 7.9(11) . .
O5 K1 O3 C45 -7(2) . .
O6 K1 O3 C45 34.6(8) . .
O1 K1 O3 C45 119.5(8) . .
O2 K1 O3 C45 -161.0(8) . .
O4 K1 O3 C45 -69.2(8) . .
C49 K1 O3 C45 -79.4(8) . .
C60 K1 O3 C45 56.2(8) . .
C53 K1 O3 C45 -158.3(9) . .
C51 C52 O4 C49 0.3(9) . .
C51 C52 O4 K1 79.7(7) . .
C50 C49 O4 C52 0.3(8) . .
K1 C49 O4 C52 86.2(4) . .
C50 C49 O4 K1 -85.9(5) . .
O5 K1 O4 C52 -73.5(7) . .
O6 K1 O4 C52 21.7(6) . .
O3 K1 O4 C52 102.1(7) . .
O1 K1 O4 C52 167.8(15) . .
O2 K1 O4 C52 -171.0(6) . .
C49 K1 O4 C52 -98.5(7) . .
C60 K1 O4 C52 39.1(7) . .
C53 K1 O4 C52 -94.9(6) . .
O5 K1 O4 C49 25.0(8) . .
O6 K1 O4 C49 120.2(8) . .
O3 K1 O4 C49 -159.4(8) . .
O1 K1 O4 C49 -93.7(16) . .
O2 K1 O4 C49 -72.5(8) . .
C60 K1 O4 C49 137.6(8) . .
C53 K1 O4 C49 3.5(8) . .
C54 C53 O5 C56 34.6(7) . .
K1 C53 O5 C56 -177.9(6) . .
C54 C53 O5 K1 -147.5(4) . .
C55 C56 O5 C53 -38.0(7) . .
C55 C56 O5 K1 144.8(5) . .
O6 K1 O5 C53 161.1(5) . .
O3 K1 O5 C53 -157.9(17) . .
O1 K1 O5 C53 75.3(5) . .
O2 K1 O5 C53 -3.7(5) . .
O4 K1 O5 C53 -96.4(6) . .
C49 K1 O5 C53 -84.0(5) . .
C60 K1 O5 C53 140.3(5) . .
O6 K1 O5 C56 -21.9(6) . .
O3 K1 O5 C56 19(2) . .
O1 K1 O5 C56 -107.7(6) . .
O2 K1 O5 C56 173.3(5) . .
O4 K1 O5 C56 80.6(6) . .
C49 K1 O5 C56 93.0(6) . .
C60 K1 O5 C56 -42.7(6) . .
C53 K1 O5 C56 177.0(8) . .
C58 C57 O6 C60 -9.8(11) . .
C58 C57 O6 K1 161.2(6) . .
C59 C60 O6 C57 -4.5(11) . .
K1 C60 O6 C57 173.6(9) . .
C59 C60 O6 K1 -178.1(6) . .
O5 K1 O6 C57 70.9(9) . .
O3 K1 O6 C57 -105.9(9) . .
O1 K1 O6 C57 151.5(9) . .
O2 K1 O6 C57 -167.8(9) . .
O4 K1 O6 C57 -33.7(10) . .
C49 K1 O6 C57 -5.6(10) . .
C60 K1 O6 C57 -171.2(12) . .
C53 K1 O6 C57 78.0(9) . .
O5 K1 O6 C60 -118.0(5) . .
O3 K1 O6 C60 65.2(6) . .
O1 K1 O6 C60 -37.3(6) . .
O2 K1 O6 C60 3.4(10) . .
O4 K1 O6 C60 137.5(6) . .
C49 K1 O6 C60 165.6(6) . .
C53 K1 O6 C60 -110.8(6) . .
